data_7103942
loop_
_publ_author_name
'Plante, Jeffrey P.'
'Jones, Paul D.'
'Powell, Douglas R.'
'Glass, Timothy E.'

_publ_section_title
;
 A rigid cavity containing tetra-cobalt(III) [2 \\times 2] grid complex
;
_journal_coden_ASTM CHCOFS
_journal_issue 3
_journal_name_full
;
 Chemical Communications (Cambridge, United Kingdom)
;
_journal_page_first 336
_journal_page_last 337
_journal_paper_doi 10.1039/b207039a
_journal_year 2003
_chemical_formula_moiety '(C112 H64 Co4 N24 O8) 6+, 6(P F6) 1-, 7.12(C3 H6 O), 4.88(C6 H6)'
_chemical_formula_sum 'C162.67 H136 Co4 F36 N24 O15.11 P6'
_chemical_formula_weight 3774.26
_space_group_IT_number 15
_symmetry_cell_setting monoclinic
_symmetry_space_group_name_Hall '-C 2yc'
_symmetry_space_group_name_H-M 'C 1 2/c 1'
_atom_sites_solution_hydrogens geom
_atom_sites_solution_primary direct
_atom_sites_solution_secondary difmap
_audit_creation_method SHELXL-97
_cell_angle_alpha 90.00
_cell_angle_beta 113.855(2)
_cell_angle_gamma 90.00
_cell_formula_units_Z 4
_cell_length_a 39.027(4)
_cell_length_b 13.9229(13)
_cell_length_c 32.327(3)
_cell_measurement_reflns_used 3648
_cell_measurement_temperature 100(2)
_cell_measurement_theta_max 20.84
_cell_measurement_theta_min 2.23
_cell_volume 16065(3)
_computing_cell_refinement 'Bruker SMART'
_computing_data_collection 'Bruker SMART'
_computing_data_reduction 'Bruker SAINT'
_computing_molecular_graphics 'Bruker SHELXTL'
_computing_publication_material 'Bruker SHELXTL'
_computing_structure_refinement 'SHELXL-97 (Sheldrick, 1997)'
_computing_structure_solution 'SHELXS-97 (Sheldrick, 1990)'
_diffrn_ambient_temperature 100(2)
_diffrn_measured_fraction_theta_full 0.995
_diffrn_measured_fraction_theta_max 0.995
_diffrn_measurement_device 'Bruker APEX'
_diffrn_measurement_device_type CCD
_diffrn_measurement_method '\w scan frames'
_diffrn_radiation_monochromator graphite
_diffrn_radiation_source 'fine-focus sealed tube'
_diffrn_radiation_type MoK\a
_diffrn_radiation_wavelength 0.71073
_diffrn_reflns_av_R_equivalents 0.0974
_diffrn_reflns_av_sigmaI/netI 0.1082
_diffrn_reflns_limit_h_max 46
_diffrn_reflns_limit_h_min -46
_diffrn_reflns_limit_k_max 15
_diffrn_reflns_limit_k_min -16
_diffrn_reflns_limit_l_max 38
_diffrn_reflns_limit_l_min -37
_diffrn_reflns_number 44663
_diffrn_reflns_theta_full 25.00
_diffrn_reflns_theta_max 25.00
_diffrn_reflns_theta_min 2.11
_diffrn_standards_decay_% -0.15
_diffrn_standards_number 93
_exptl_absorpt_coefficient_mu 0.579
_exptl_absorpt_correction_T_max 0.9828
_exptl_absorpt_correction_T_min 0.8735
_exptl_absorpt_correction_type multi-scan
_exptl_absorpt_process_details 'SADABS, 2000'
_exptl_crystal_colour red
_exptl_crystal_density_diffrn 1.560
_exptl_crystal_density_method 'not measured'
_exptl_crystal_description plate
_exptl_crystal_F_000 7692
_exptl_crystal_size_max 0.24
_exptl_crystal_size_mid 0.22
_exptl_crystal_size_min 0.03
_refine_diff_density_max 0.790
_refine_diff_density_min -0.590
_refine_diff_density_rms 0.091
_refine_ls_extinction_method none
_refine_ls_goodness_of_fit_ref 1.032
_refine_ls_hydrogen_treatment mixed
_refine_ls_matrix_type full
_refine_ls_number_parameters 1261
_refine_ls_number_reflns 14083
_refine_ls_number_restraints 948
_refine_ls_restrained_S_all 1.012
_refine_ls_R_factor_all 0.1899
_refine_ls_R_factor_gt 0.0955
_refine_ls_shift/su_max 0.001
_refine_ls_shift/su_mean 0.000
_refine_ls_structure_factor_coef Fsqd
_refine_ls_weighting_details 'calc w=1/[\s^2^(Fo^2^)+(0.1520P)^2^+49.0000P] where P=(Fo^2^+2Fc^2^)/3'
_refine_ls_weighting_scheme calc
_refine_ls_wR_factor_gt 0.2503
_refine_ls_wR_factor_ref 0.3067
_reflns_number_gt 6667
_reflns_number_total 14083
_reflns_threshold_expression >2sigma(I)
_cod_data_source_file b207039a.txt
_cod_data_source_block 02044
_cod_database_code 7103942

loop_
_symmetry_equiv_pos_as_xyz
'x, y, z'
'x, -y, z+1/2'
'x+1/2, y+1/2, z'
'x+1/2, -y+1/2, z+1/2'
'-x, -y, -z'
'-x, y, -z-1/2'
'-x+1/2, -y+1/2, -z'
'-x+1/2, y+1/2, -z-1/2'

loop_
_atom_site_label
_atom_site_type_symbol
_atom_site_fract_x
_atom_site_fract_y
_atom_site_fract_z
_atom_site_U_iso_or_equiv
_atom_site_adp_type
_atom_site_occupancy
_atom_site_symmetry_multiplicity
_atom_site_calc_flag
_atom_site_refinement_flags
_atom_site_disorder_assembly
_atom_site_disorder_group
Co1 Co 0.40157(3) 0.63722(7) 0.35572(3) 0.0443(3) Uani 1 1 d . . .
Co2 Co 0.36107(3) 0.63183(7) 0.07750(4) 0.0448(3) Uani 1 1 d . . .
C1A C 0.3882(3) 0.6508(6) 0.2570(3) 0.072(3) Uani 1 1 d . . .
N2A N 0.39885(19) 0.6952(5) 0.2962(2) 0.0576(18) Uani 1 1 d . . .
C3A C 0.4089(2) 0.7922(6) 0.2993(3) 0.050(2) Uani 1 1 d . . .
C4A C 0.4088(2) 0.8408(6) 0.2635(3) 0.056(2) Uani 1 1 d . . .
H4A H 0.4157 0.9067 0.2668 0.068 Uiso 1 1 calc R . .
C5A C 0.3974(2) 0.8393(6) 0.1807(3) 0.057(2) Uani 1 1 d . . .
H5A H 0.4042 0.9049 0.1810 0.068 Uiso 1 1 calc R . .
C6A C 0.3866(2) 0.7876(6) 0.1423(3) 0.051(2) Uani 1 1 d . . .
N7A N 0.37652(18) 0.6912(4) 0.1396(2) 0.0543(17) Uani 1 1 d . . .
C8A C 0.3774(3) 0.6477(6) 0.1764(3) 0.066(2) Uani 1 1 d . . .
C9A C 0.3881(2) 0.6995(6) 0.2173(3) 0.059(2) Uani 1 1 d . . .
C10A C 0.3986(2) 0.7957(5) 0.2204(3) 0.051(2) Uani 1 1 d . . .
O11A O 0.3786(3) 0.5608(5) 0.2548(2) 0.123(3) Uani 1 1 d . . .
O12A O 0.3675(2) 0.5590(5) 0.1738(2) 0.108(3) Uani 1 1 d . . .
C13A C 0.4197(2) 0.8331(6) 0.3443(3) 0.051(2) Uani 1 1 d . . .
N14A N 0.41483(17) 0.7724(5) 0.3732(2) 0.0552(17) Uani 1 1 d . . .
C15A C 0.4238(2) 0.7978(8) 0.4162(3) 0.071(3) Uani 1 1 d . . .
C16A C 0.4389(3) 0.8865(7) 0.4322(3) 0.070(3) Uani 1 1 d . . .
H16A H 0.4457 0.9036 0.4629 0.084 Uiso 1 1 calc R . .
C17A C 0.4439(3) 0.9492(7) 0.4029(3) 0.073(3) Uani 1 1 d . . .
H17A H 0.4537 1.0115 0.4127 0.087 Uiso 1 1 calc R . .
C18A C 0.4348(2) 0.9214(6) 0.3587(3) 0.069(3) Uani 1 1 d . . .
H18A H 0.4390 0.9640 0.3383 0.083 Uiso 1 1 calc R . .
C19A C 0.4188(3) 0.7192(8) 0.4437(3) 0.081(3) Uani 1 1 d . . .
N20A N 0.4102(2) 0.6337(6) 0.4223(3) 0.080(2) Uani 1 1 d . . .
C21A C 0.4071(3) 0.5546(10) 0.4464(5) 0.118(5) Uani 1 1 d . . .
H21A H 0.4015 0.4937 0.4319 0.142 Uiso 1 1 calc R . .
C22A C 0.4122(4) 0.5624(15) 0.4925(5) 0.182(10) Uani 1 1 d . . .
H22A H 0.4111 0.5075 0.5094 0.219 Uiso 1 1 calc R . .
C23A C 0.4189(5) 0.6541(15) 0.5118(5) 0.185(10) Uani 1 1 d . . .
H23A H 0.4203 0.6622 0.5417 0.222 Uiso 1 1 calc R . .
C24A C 0.4233(4) 0.7317(12) 0.4894(4) 0.147(7) Uani 1 1 d . . .
H24A H 0.4293 0.7928 0.5036 0.176 Uiso 1 1 calc R . .
C25A C 0.3846(2) 0.8258(6) 0.0992(3) 0.0478(19) Uani 1 1 d . . .
N26A N 0.37021(16) 0.7627(5) 0.0645(2) 0.0527(17) Uani 1 1 d . . .
C27A C 0.3670(2) 0.7845(7) 0.0231(3) 0.061(2) Uani 1 1 d . . .
C28A C 0.3786(2) 0.8749(7) 0.0143(3) 0.062(2) Uani 1 1 d . . .
H28A H 0.3755 0.8914 -0.0155 0.074 Uiso 1 1 calc R . .
C29A C 0.3940(3) 0.9378(7) 0.0485(4) 0.075(3) Uani 1 1 d . . .
H29A H 0.4031 0.9977 0.0432 0.089 Uiso 1 1 calc R . .
C30A C 0.3967(2) 0.9152(6) 0.0919(4) 0.070(3) Uani 1 1 d . . .
H30A H 0.4066 0.9603 0.1158 0.084 Uiso 1 1 calc R . .
C31A C 0.3515(2) 0.7063(9) -0.0094(3) 0.072(3) Uani 1 1 d . . .
N32A N 0.3465(2) 0.6232(7) 0.0098(3) 0.077(2) Uani 1 1 d . . .
C33A C 0.3302(3) 0.5472(10) -0.0159(5) 0.110(5) Uani 1 1 d . . .
H33A H 0.3262 0.4911 -0.0017 0.132 Uiso 1 1 calc R . .
C34A C 0.3194(4) 0.5470(16) -0.0608(7) 0.144(7) Uani 1 1 d . . .
H34A H 0.3083 0.4913 -0.0780 0.173 Uiso 1 1 calc R . .
C35A C 0.3244(4) 0.6255(17) -0.0811(5) 0.136(8) Uani 1 1 d . . .
H35A H 0.3169 0.6251 -0.1129 0.163 Uiso 1 1 calc R . .
C36A C 0.3413(3) 0.7136(11) -0.0551(4) 0.103(4) Uani 1 1 d . . .
H36A H 0.3447 0.7707 -0.0691 0.123 Uiso 1 1 calc R . .
C1B C 0.4452(2) 0.6206(6) 0.0987(3) 0.055(2) Uani 1 1 d . . .
N2B N 0.41369(17) 0.5741(5) 0.0944(2) 0.0545(17) Uani 1 1 d . . .
C3B C 0.4162(2) 0.4776(6) 0.1068(3) 0.055(2) Uani 1 1 d . . .
C4B C 0.4488(2) 0.4277(6) 0.1232(3) 0.054(2) Uani 1 1 d . . .
H4BA H 0.4492 0.3626 0.1321 0.065 Uiso 1 1 calc R . .
C5B C 0.5175(2) 0.4279(6) 0.1410(3) 0.056(2) Uani 1 1 d . . .
H5BA H 0.5202 0.3622 0.1496 0.068 Uiso 1 1 calc R . .
C6B C 0.5477(2) 0.4796(6) 0.1422(3) 0.053(2) Uani 1 1 d . . .
N7B N 0.54599(17) 0.5752(5) 0.1317(2) 0.0522(17) Uani 1 1 d . . .
C8B C 0.5133(2) 0.6219(6) 0.1183(3) 0.053(2) Uani 1 1 d . . .
C9B C 0.4803(2) 0.5713(5) 0.1144(3) 0.0489(19) Uani 1 1 d . . .
C10B C 0.4822(2) 0.4734(6) 0.1269(3) 0.0493(19) Uani 1 1 d . . .
O11B O 0.44361(15) 0.7093(4) 0.0881(2) 0.0735(18) Uani 1 1 d . . .
O12B O 0.51134(15) 0.7111(4) 0.1069(2) 0.0658(17) Uani 1 1 d . . .
C13B C 0.3800(2) 0.4353(6) 0.0998(3) 0.052(2) Uani 1 1 d . . .
N14B N 0.35201(17) 0.4983(5) 0.0870(2) 0.0536(17) Uani 1 1 d . . .
C15B C 0.3171(2) 0.4727(7) 0.0813(3) 0.061(2) Uani 1 1 d . . .
C16B C 0.3081(3) 0.3784(7) 0.0856(4) 0.085(3) Uani 1 1 d . . .
H16B H 0.2834 0.3601 0.0814 0.101 Uiso 1 1 calc R . .
C17B C 0.3373(3) 0.3109(7) 0.0967(4) 0.081(3) Uani 1 1 d . . .
H17B H 0.3320 0.2449 0.0989 0.097 Uiso 1 1 calc R . .
C18B C 0.3734(3) 0.3383(7) 0.1045(3) 0.075(3) Uani 1 1 d . . .
H18B H 0.3932 0.2926 0.1127 0.090 Uiso 1 1 calc R . .
C19B C 0.2909(2) 0.5544(8) 0.0714(3) 0.065(2) Uani 1 1 d . . .
N20B N 0.30673(19) 0.6392(6) 0.0668(2) 0.0639(19) Uani 1 1 d . . .
C21B C 0.2856(3) 0.7187(9) 0.0598(3) 0.090(4) Uani 1 1 d . . .
H21B H 0.2962 0.7788 0.0575 0.108 Uiso 1 1 calc R . .
C22B C 0.2500(4) 0.7165(12) 0.0561(5) 0.115(5) Uani 1 1 d . . .
H22B H 0.2358 0.7742 0.0498 0.138 Uiso 1 1 calc R . .
C23B C 0.2342(3) 0.6339(15) 0.0610(4) 0.123(6) Uani 1 1 d . . .
H23B H 0.2094 0.6339 0.0596 0.147 Uiso 1 1 calc R . .
C24B C 0.2547(3) 0.5469(10) 0.0684(4) 0.099(4) Uani 1 1 d . . .
H24B H 0.2442 0.4870 0.0710 0.119 Uiso 1 1 calc R . .
C25B C 0.5854(2) 0.4382(6) 0.1564(3) 0.058(2) Uani 1 1 d . . .
N26B N 0.61198(18) 0.5011(5) 0.1589(2) 0.0557(18) Uani 1 1 d . . .
C27B C 0.6479(2) 0.4766(7) 0.1725(3) 0.064(2) Uani 1 1 d D . .
C28B C 0.6583(3) 0.3812(8) 0.1824(4) 0.084(3) Uani 1 1 d . A .
H28B H 0.6837 0.3621 0.1912 0.101 Uiso 1 1 calc R . .
C29B C 0.6313(3) 0.3142(8) 0.1795(4) 0.099(4) Uani 1 1 d . . .
H29B H 0.6379 0.2487 0.1867 0.118 Uiso 1 1 calc R A .
C30B C 0.5954(3) 0.3429(7) 0.1663(4) 0.082(3) Uani 1 1 d . A .
H30B H 0.5767 0.2969 0.1638 0.098 Uiso 1 1 calc R . .
C31B C 0.6734(5) 0.5476(13) 0.1694(6) 0.095(4) Uani 0.544(10) 1 d PDU A 1
N32B N 0.6548(5) 0.6341(13) 0.1564(6) 0.092(4) Uani 0.544(10) 1 d PDU . 1
C33B C 0.6764(5) 0.7081(14) 0.1515(5) 0.109(4) Uani 0.544(10) 1 d PDU A 1
H33B H 0.6649 0.7692 0.1427 0.130 Uiso 0.544(10) 1 calc PR A 1
C34B C 0.7135(4) 0.6994(14) 0.1587(6) 0.118(5) Uani 0.544(10) 1 d PDU A 1
H34B H 0.7273 0.7524 0.1548 0.142 Uiso 0.544(10) 1 calc PR A 1
C35B C 0.7298(6) 0.6103(13) 0.1717(6) 0.113(5) Uani 0.544(10) 1 d PDU A 1
H35B H 0.7555 0.6025 0.1771 0.135 Uiso 0.544(10) 1 calc PR A 1
C36B C 0.7104(5) 0.5320(14) 0.1773(6) 0.098(4) Uani 0.544(10) 1 d PDU A 1
H36B H 0.7219 0.4709 0.1860 0.118 Uiso 0.544(10) 1 calc PR A 1
C31' C 0.6730(6) 0.5572(14) 0.1824(8) 0.096(4) Uani 0.456(10) 1 d PDU A 2
N32' N 0.6562(6) 0.6463(16) 0.1713(7) 0.096(4) Uani 0.456(10) 1 d PDU . 2
C33' C 0.6754(5) 0.7324(17) 0.1791(7) 0.102(5) Uani 0.456(10) 1 d PDU A 2
H33' H 0.6629 0.7925 0.1712 0.123 Uiso 0.456(10) 1 calc PR A 2
C34' C 0.7139(5) 0.7250(14) 0.1993(7) 0.116(5) Uani 0.456(10) 1 d PDU A 2
H34' H 0.7279 0.7829 0.2049 0.140 Uiso 0.456(10) 1 calc PR A 2
C35' C 0.7337(7) 0.6402(14) 0.2120(8) 0.115(5) Uani 0.456(10) 1 d PDU A 2
H35' H 0.7603 0.6381 0.2260 0.137 Uiso 0.456(10) 1 calc PR A 2
C36' C 0.7117(6) 0.5589(16) 0.2026(7) 0.106(5) Uani 0.456(10) 1 d PDU A 2
H36' H 0.7242 0.4989 0.2107 0.127 Uiso 0.456(10) 1 calc PR A 2
P1A P 0.47824(7) 1.14269(17) 0.10742(8) 0.0655(7) Uani 1 1 d . . .
F1A F 0.43440(16) 1.1572(4) 0.0884(2) 0.0976(19) Uani 1 1 d . . .
F2A F 0.48208(17) 1.2422(4) 0.08517(18) 0.0899(17) Uani 1 1 d . . .
F3A F 0.48282(18) 1.1983(4) 0.15206(19) 0.0923(18) Uani 1 1 d . . .
F4A F 0.52228(15) 1.1307(4) 0.12624(19) 0.0913(17) Uani 1 1 d . . .
F5A F 0.47532(18) 1.0436(4) 0.1288(2) 0.102(2) Uani 1 1 d . . .
F6A F 0.47340(15) 1.0899(4) 0.06166(18) 0.0814(15) Uani 1 1 d . . .
P1B P 0.78902(11) 0.4868(3) 0.56153(14) 0.1162(13) Uani 1 1 d . . .
F1B F 0.8248(3) 0.4211(6) 0.5769(3) 0.193(5) Uani 1 1 d . . .
F2B F 0.8106(2) 0.5574(5) 0.6023(2) 0.127(2) Uani 1 1 d . . .
F3B F 0.80434(17) 0.5466(5) 0.5311(2) 0.117(2) Uani 1 1 d . . .
F4B F 0.75373(19) 0.5542(8) 0.5437(3) 0.166(4) Uani 1 1 d . . .
F5B F 0.7679(3) 0.4153(6) 0.5206(3) 0.199(5) Uani 1 1 d . . .
F6B F 0.7734(3) 0.4318(9) 0.5922(4) 0.238(6) Uani 1 1 d . . .
P1C P 0.33405(17) 1.0458(4) 0.3601(2) 0.122(2) Uani 0.606(9) 1 d PDU B 1
F1C F 0.3588(3) 1.0516(9) 0.3318(3) 0.144(4) Uani 0.606(9) 1 d PDU B 1
F2C F 0.3454(3) 0.9372(4) 0.3714(4) 0.134(4) Uani 0.606(9) 1 d PDU B 1
F3C F 0.3690(2) 1.0774(7) 0.4040(3) 0.135(4) Uani 0.606(9) 1 d PDU B 1
F4C F 0.3094(3) 1.0415(8) 0.3886(4) 0.144(4) Uani 0.606(9) 1 d PDU B 1
F5C F 0.3228(3) 1.1549(5) 0.3488(4) 0.160(5) Uani 0.606(9) 1 d PDU B 1
F6C F 0.2990(2) 1.0143(9) 0.3164(3) 0.151(4) Uani 0.606(9) 1 d PDU B 1
P1C' P 0.3364(3) 1.0445(6) 0.3583(3) 0.127(3) Uani 0.394(9) 1 d PDU B 2
F1C' F 0.3138(4) 1.0718(13) 0.3069(4) 0.146(5) Uani 0.394(9) 1 d PDU B 2
F2C' F 0.3478(4) 0.9457(8) 0.3438(6) 0.135(5) Uani 0.394(9) 1 d PDU B 2
F3C' F 0.3726(3) 1.0929(10) 0.3571(6) 0.126(5) Uani 0.394(9) 1 d PDU B 2
F4C' F 0.3592(5) 1.0180(14) 0.4098(4) 0.157(6) Uani 0.394(9) 1 d PDU B 2
F5C' F 0.3249(5) 1.1438(10) 0.3729(6) 0.166(6) Uani 0.394(9) 1 d PDU B 2
F6C' F 0.3002(3) 0.9965(12) 0.3595(7) 0.157(6) Uani 0.394(9) 1 d PDU B 2
C1S C 0.5034(3) 0.9415(9) 0.2720(4) 0.097(4) Uani 1 1 d . . .
H1S H 0.5062 1.0003 0.2879 0.117 Uiso 1 1 calc R . .
C2S C 0.5063(3) 0.8546(10) 0.2940(4) 0.094(3) Uani 1 1 d . . .
H2S H 0.5109 0.8541 0.3252 0.112 Uiso 1 1 calc R . .
C3S C 0.5028(4) 0.7720(10) 0.2721(4) 0.107(4) Uani 1 1 d . . .
H3S H 0.5043 0.7130 0.2875 0.128 Uiso 1 1 calc R . .
C1T C 0.0958(4) 0.6154(7) 0.2326(4) 0.082(3) Uani 1 1 d . . .
H1T H 0.0906 0.6153 0.2012 0.098 Uiso 1 1 calc R . .
C2T C 0.0683(4) 0.6352(10) 0.2462(5) 0.111(4) Uani 1 1 d . . .
H2T H 0.0441 0.6524 0.2246 0.134 Uiso 1 1 calc R . .
C3T C 0.0750(4) 0.6308(10) 0.2906(5) 0.115(4) Uani 1 1 d . . .
H3T H 0.0548 0.6413 0.2994 0.138 Uiso 1 1 calc R . .
C4T C 0.1083(4) 0.6124(8) 0.3218(5) 0.093(4) Uani 1 1 d . . .
H4T H 0.1131 0.6131 0.3530 0.111 Uiso 1 1 calc R . .
C5T C 0.1353(5) 0.5927(9) 0.3074(5) 0.111(5) Uani 1 1 d . . .
H5T H 0.1593 0.5754 0.3294 0.133 Uiso 1 1 calc R . .
C6T C 0.1304(4) 0.5958(8) 0.2628(5) 0.099(4) Uani 1 1 d . . .
H6T H 0.1505 0.5846 0.2540 0.118 Uiso 1 1 calc R . .
C1U C 0.0000 0.8364(12) 0.2500 0.227(19) Uani 1 2 d SD . .
H1U H 0.0130 0.7772 0.2538 0.272 Uiso 0.50 1 calc PR . .
C2U C -0.03855(16) 0.8364(12) 0.2390(5) 0.68(17) Uani 0.50 1 d PD . .
H2U H -0.0517 0.7774 0.2352 0.817 Uiso 0.50 1 calc PR . .
C3U C -0.0577(2) 0.9234(12) 0.2335(8) 0.27(4) Uani 0.50 1 d PD . .
H3U H -0.0839 0.9235 0.2260 0.322 Uiso 0.50 1 calc PR . .
C4U C -0.03843(16) 1.0103(12) 0.2391(6) 0.20(3) Uani 0.50 1 d PD . .
H4U H -0.0515 1.0694 0.2354 0.243 Uiso 0.50 1 calc PR . .
C5U C 0.0000 1.0101(12) 0.2500 0.202(19) Uani 1 2 d SD . .
H5U H 0.0131 1.0692 0.2538 0.243 Uiso 0.50 1 calc PR . .
C6U C 0.01936(15) 0.9231(12) 0.2555(4) 0.130(13) Uani 0.50 1 d PD . .
H6U H 0.0455 0.9230 0.2628 0.156 Uiso 0.50 1 calc PR . .
O1V O 0.5792(3) 0.6715(8) 0.5423(6) 0.273(10) Uani 1 1 d D . .
C1V C 0.5491(3) 0.7021(7) 0.5274(3) 0.138(6) Uani 1 1 d D . .
C2V C 0.5426(4) 0.8071(8) 0.5209(5) 0.142(6) Uani 1 1 d D . .
H2VA H 0.5658 0.8408 0.5394 0.213 Uiso 1 1 d R . .
H2VB H 0.5227 0.8264 0.5303 0.213 Uiso 1 1 d R . .
H2VC H 0.5353 0.8235 0.4890 0.213 Uiso 1 1 d R . .
C3V C 0.5165(3) 0.6365(10) 0.5146(5) 0.143(6) Uani 1 1 d D . .
H3VA H 0.5252 0.5711 0.5130 0.215 Uiso 1 1 d R . .
H3VB H 0.4973 0.6547 0.4851 0.215 Uiso 1 1 d R . .
H3VC H 0.5059 0.6391 0.5374 0.215 Uiso 1 1 d R . .
O1W O 0.2553(3) 0.3454(10) 0.3081(5) 0.116(5) Uani 0.556(9) 1 d PDU C 1
C1W C 0.2256(4) 0.3230(9) 0.3043(4) 0.100(4) Uani 0.556(9) 1 d PDU C 1
C2W C 0.1948(5) 0.3944(15) 0.2898(9) 0.112(6) Uani 0.556(9) 1 d PDU C 1
H2W1 H 0.2018 0.4497 0.2761 0.168 Uiso 0.556(9) 1 d PR C 1
H2W2 H 0.1909 0.4155 0.3164 0.168 Uiso 0.556(9) 1 d PR C 1
H2W3 H 0.1717 0.3659 0.2678 0.168 Uiso 0.556(9) 1 d PR C 1
C3W C 0.2181(5) 0.2230(12) 0.3140(8) 0.126(7) Uani 0.556(9) 1 d PDU C 1
H3W1 H 0.2299 0.1792 0.3000 0.190 Uiso 0.556(9) 1 d PR C 1
H3W2 H 0.1911 0.2103 0.3019 0.190 Uiso 0.556(9) 1 d PR C 1
H3W3 H 0.2290 0.2129 0.3468 0.190 Uiso 0.556(9) 1 d PR C 1
C1W' C 0.2178(5) 0.2962(15) 0.3331(5) 0.105(5) Uani 0.444(9) 1 d PDU C 2
H1W' H 0.2159 0.2858 0.3612 0.126 Uiso 0.444(9) 1 calc PR C 2
C2W' C 0.2425(4) 0.2407(12) 0.3215(6) 0.109(5) Uani 0.444(9) 1 d PDU C 2
H2W' H 0.2574 0.1927 0.3417 0.130 Uiso 0.444(9) 1 calc PR C 2
C3W' C 0.2453(4) 0.2559(13) 0.2802(7) 0.105(5) Uani 0.444(9) 1 d PDU C 2
H3W' H 0.2620 0.2182 0.2723 0.126 Uiso 0.444(9) 1 calc PR C 2
C4W' C 0.2234(5) 0.3266(15) 0.2505(5) 0.102(6) Uani 0.444(9) 1 d PDU C 2
H4W' H 0.2254 0.3371 0.2225 0.123 Uiso 0.444(9) 1 calc PR C 2
C5W' C 0.1986(5) 0.3818(13) 0.2621(6) 0.104(5) Uani 0.444(9) 1 d PDU C 2
H5W' H 0.1836 0.4296 0.2419 0.125 Uiso 0.444(9) 1 calc PR C 2
C6W' C 0.1960(5) 0.3668(14) 0.3035(7) 0.105(5) Uani 0.444(9) 1 d PDU C 2
H6W' H 0.1793 0.4046 0.3114 0.126 Uiso 0.444(9) 1 calc PR C 2
O1X O 0.7896(6) 0.7873(13) 0.1856(8) 0.432(16) Uiso 1 1 d D . .
C1X C 0.8078(4) 0.8561(12) 0.1940(4) 0.225(10) Uiso 1 1 d D . .
C2X C 0.8491(4) 0.8490(14) 0.2090(7) 0.215(9) Uiso 1 1 d D . .
H2X1 H 0.8554 0.7829 0.2044 0.323 Uiso 1 1 d R . .
H2X2 H 0.8616 0.8656 0.2412 0.323 Uiso 1 1 d R . .
H2X3 H 0.8574 0.8928 0.1913 0.323 Uiso 1 1 d R . .
C3X C 0.7901(5) 0.9521(12) 0.1897(7) 0.205(8) Uiso 1 1 d D . .
H3X1 H 0.7660 0.9518 0.1635 0.308 Uiso 1 1 d R . .
H3X2 H 0.8064 1.0015 0.1855 0.308 Uiso 1 1 d R . .
H3X3 H 0.7862 0.9660 0.2171 0.308 Uiso 1 1 d R . .
O1Y O 0.2151(6) 0.2703(19) 0.0544(8) 0.426(15) Uiso 1 1 d D . .
C1Y C 0.1828(6) 0.2681(13) 0.0354(6) 0.57(4) Uiso 1 1 d D . .
C2Y C 0.1607(6) 0.3583(14) 0.0234(8) 0.242(11) Uiso 1 1 d D . .
H2Y1 H 0.1706 0.3987 0.0059 0.363 Uiso 1 1 d R . .
H2Y2 H 0.1636 0.3917 0.0513 0.363 Uiso 1 1 d R . .
H2Y3 H 0.1341 0.3452 0.0054 0.363 Uiso 1 1 d R . .
C3Y C 0.1632(9) 0.1746(16) 0.0227(13) 0.48(3) Uiso 1 1 d D . .
H3Y1 H 0.1815 0.1223 0.0309 0.721 Uiso 1 1 d R . .
H3Y2 H 0.1472 0.1712 -0.0098 0.721 Uiso 1 1 d R . .
H3Y3 H 0.1476 0.1684 0.0399 0.721 Uiso 1 1 d R . .

loop_
_atom_site_aniso_label
_atom_site_aniso_U_11
_atom_site_aniso_U_22
_atom_site_aniso_U_33
_atom_site_aniso_U_23
_atom_site_aniso_U_13
_atom_site_aniso_U_12
Co1 0.0437(6) 0.0383(6) 0.0487(6) -0.0093(5) 0.0165(5) -0.0067(5)
Co2 0.0402(6) 0.0349(6) 0.0568(7) -0.0028(5) 0.0169(5) -0.0012(5)
C1A 0.100(7) 0.045(6) 0.065(6) -0.019(5) 0.027(5) -0.027(5)
N2A 0.072(5) 0.035(4) 0.058(4) -0.006(3) 0.018(4) -0.010(3)
C3A 0.047(5) 0.038(5) 0.056(5) -0.005(4) 0.012(4) 0.005(4)
C4A 0.051(5) 0.032(4) 0.069(6) -0.003(4) 0.006(4) -0.002(4)
C5A 0.046(5) 0.039(5) 0.072(6) 0.004(4) 0.010(4) 0.000(4)
C6A 0.038(4) 0.043(5) 0.060(5) 0.007(4) 0.009(4) 0.004(4)
N7A 0.064(4) 0.031(4) 0.061(5) 0.000(3) 0.019(3) -0.004(3)
C8A 0.086(6) 0.048(6) 0.052(6) -0.001(5) 0.016(5) -0.018(5)
C9A 0.068(6) 0.040(5) 0.060(6) -0.003(4) 0.017(4) -0.003(4)
C10A 0.039(4) 0.035(4) 0.069(6) -0.004(4) 0.010(4) 0.000(3)
O11A 0.250(10) 0.050(4) 0.066(5) -0.019(4) 0.061(5) -0.061(5)
O12A 0.207(9) 0.044(4) 0.067(4) -0.014(3) 0.051(5) -0.050(5)
C13A 0.053(5) 0.035(4) 0.063(6) -0.013(4) 0.022(4) -0.004(4)
N14A 0.049(4) 0.065(5) 0.053(4) -0.013(4) 0.023(3) -0.011(3)
C15A 0.056(5) 0.096(8) 0.064(6) -0.020(6) 0.029(5) -0.021(5)
C16A 0.078(6) 0.068(7) 0.069(6) -0.033(5) 0.035(5) -0.020(5)
C17A 0.086(7) 0.050(6) 0.078(7) -0.021(5) 0.030(6) -0.012(5)
C18A 0.072(6) 0.045(6) 0.082(7) -0.014(5) 0.021(5) -0.003(5)
C19A 0.071(6) 0.100(9) 0.069(7) -0.016(6) 0.025(5) -0.044(6)
N20A 0.062(5) 0.086(6) 0.089(6) 0.007(5) 0.027(4) -0.023(5)
C21A 0.096(9) 0.118(11) 0.116(11) 0.034(8) 0.017(7) -0.053(8)
C22A 0.170(15) 0.25(2) 0.082(10) 0.053(12) 0.002(10) -0.132(15)
C23A 0.207(17) 0.26(2) 0.064(8) -0.013(11) 0.034(9) -0.170(17)
C24A 0.185(14) 0.190(16) 0.089(9) -0.050(10) 0.080(10) -0.127(12)
C25A 0.048(5) 0.041(5) 0.060(5) 0.002(4) 0.027(4) 0.011(4)
N26A 0.039(4) 0.060(5) 0.057(4) -0.006(4) 0.017(3) 0.006(3)
C27A 0.043(5) 0.078(7) 0.063(6) 0.008(5) 0.021(4) 0.017(4)
C28A 0.063(5) 0.071(7) 0.061(6) 0.022(5) 0.036(5) 0.015(5)
C29A 0.092(7) 0.056(6) 0.088(8) 0.020(6) 0.049(6) 0.015(5)
C30A 0.067(6) 0.042(5) 0.100(8) 0.008(5) 0.033(5) 0.003(4)
C31A 0.047(5) 0.105(9) 0.066(7) -0.019(6) 0.026(5) 0.014(5)
N32A 0.053(4) 0.078(6) 0.101(6) -0.034(6) 0.032(4) -0.004(4)
C33A 0.084(8) 0.126(11) 0.121(11) -0.080(9) 0.043(7) -0.023(7)
C34A 0.082(9) 0.20(2) 0.17(2) -0.067(15) 0.062(12) -0.001(11)
C35A 0.071(8) 0.27(2) 0.074(9) -0.069(13) 0.034(7) 0.021(12)
C36A 0.059(6) 0.184(14) 0.071(8) -0.002(8) 0.033(6) 0.039(7)
C1B 0.052(5) 0.042(5) 0.070(6) -0.003(4) 0.024(4) -0.003(4)
N2B 0.052(4) 0.041(4) 0.066(5) 0.000(3) 0.020(3) -0.008(3)
C3B 0.058(5) 0.041(5) 0.063(5) 0.002(4) 0.021(4) 0.002(4)
C4B 0.058(5) 0.039(5) 0.069(6) 0.004(4) 0.029(4) -0.002(4)
C5B 0.060(5) 0.038(5) 0.079(6) 0.011(4) 0.037(5) 0.006(4)
C6B 0.049(5) 0.042(5) 0.074(6) 0.005(4) 0.032(4) 0.007(4)
N7B 0.051(4) 0.045(4) 0.068(5) 0.011(3) 0.031(3) 0.004(3)
C8B 0.048(5) 0.048(5) 0.066(5) 0.004(4) 0.025(4) 0.002(4)
C9B 0.054(5) 0.037(4) 0.056(5) 0.004(4) 0.023(4) 0.001(4)
C10B 0.050(5) 0.043(5) 0.051(5) -0.002(4) 0.017(4) -0.004(4)
O11B 0.055(4) 0.040(4) 0.122(6) 0.021(3) 0.033(3) 0.005(3)
O12B 0.053(3) 0.038(3) 0.106(5) 0.020(3) 0.031(3) 0.006(3)
C13B 0.045(5) 0.043(5) 0.058(5) 0.001(4) 0.012(4) -0.005(4)
N14B 0.045(4) 0.050(4) 0.059(4) 0.001(3) 0.015(3) -0.003(3)
C15B 0.057(5) 0.066(6) 0.054(5) 0.004(5) 0.016(4) -0.009(5)
C16B 0.060(6) 0.074(7) 0.100(8) 0.022(6) 0.011(5) -0.017(5)
C17B 0.072(7) 0.054(6) 0.102(8) 0.009(6) 0.018(6) -0.019(5)
C18B 0.062(6) 0.054(6) 0.105(8) 0.004(5) 0.029(5) -0.008(5)
C19B 0.053(5) 0.083(7) 0.053(5) 0.012(5) 0.015(4) 0.006(5)
N20B 0.063(4) 0.064(5) 0.064(5) 0.006(4) 0.024(4) 0.022(4)
C21B 0.098(8) 0.116(10) 0.052(6) 0.015(6) 0.027(6) 0.055(7)
C22B 0.107(11) 0.140(14) 0.102(10) 0.015(9) 0.046(9) 0.073(10)
C23B 0.055(7) 0.24(2) 0.073(8) 0.015(11) 0.023(6) 0.056(11)
C24B 0.049(6) 0.157(12) 0.087(8) 0.020(8) 0.023(5) 0.016(7)
C25B 0.056(5) 0.051(5) 0.077(6) 0.010(5) 0.036(5) 0.012(4)
N26B 0.047(4) 0.061(5) 0.063(4) 0.010(4) 0.026(3) 0.005(3)
C27B 0.050(5) 0.082(7) 0.066(6) 0.027(5) 0.029(4) 0.019(5)
C28B 0.067(6) 0.092(8) 0.111(8) 0.044(7) 0.054(6) 0.030(6)
C29B 0.092(8) 0.075(7) 0.163(12) 0.047(7) 0.086(8) 0.039(6)
C30B 0.076(6) 0.055(6) 0.135(10) 0.025(6) 0.065(7) 0.014(5)
C31B 0.075(6) 0.121(8) 0.093(9) 0.010(7) 0.039(7) -0.030(6)
N32B 0.084(6) 0.114(8) 0.085(9) 0.014(7) 0.042(6) -0.041(5)
C33B 0.103(6) 0.126(8) 0.098(9) 0.007(8) 0.042(7) -0.042(6)
C34B 0.098(8) 0.143(10) 0.111(9) 0.006(9) 0.041(8) -0.057(8)
C35B 0.082(7) 0.147(9) 0.109(9) 0.002(8) 0.037(7) -0.043(7)
C36B 0.074(6) 0.134(9) 0.096(9) 0.000(8) 0.043(7) -0.029(7)
C31' 0.076(6) 0.121(8) 0.095(9) 0.012(7) 0.041(7) -0.032(6)
N32' 0.084(6) 0.116(8) 0.093(9) 0.011(7) 0.043(7) -0.038(6)
C33' 0.096(7) 0.125(9) 0.094(9) 0.005(8) 0.047(8) -0.043(7)
C34' 0.101(7) 0.140(9) 0.107(9) 0.003(8) 0.041(8) -0.044(7)
C35' 0.082(8) 0.147(10) 0.112(10) 0.003(9) 0.037(8) -0.035(8)
C36' 0.078(6) 0.138(9) 0.104(9) 0.007(8) 0.038(7) -0.031(6)
P1A 0.0799(16) 0.0475(14) 0.0676(16) 0.0038(13) 0.0282(13) 0.0078(13)
F1A 0.081(4) 0.101(5) 0.107(5) -0.007(4) 0.035(3) 0.016(3)
F2A 0.127(5) 0.053(3) 0.080(4) 0.006(3) 0.033(3) -0.005(3)
F3A 0.134(5) 0.071(4) 0.076(4) -0.001(3) 0.046(3) 0.014(3)
F4A 0.082(4) 0.097(4) 0.082(4) -0.009(3) 0.020(3) 0.002(3)
F5A 0.129(5) 0.068(4) 0.100(4) 0.022(3) 0.036(4) -0.010(3)
F6A 0.100(4) 0.064(3) 0.078(4) -0.013(3) 0.033(3) 0.000(3)
P1B 0.106(3) 0.093(3) 0.122(3) 0.017(2) 0.017(2) -0.023(2)
F1B 0.212(10) 0.100(6) 0.188(9) 0.046(6) 0.000(7) 0.061(6)
F2B 0.130(6) 0.117(6) 0.120(6) 0.003(5) 0.037(4) -0.020(5)
F3B 0.093(4) 0.095(5) 0.143(6) 0.022(4) 0.028(4) -0.005(4)
F4B 0.075(5) 0.246(11) 0.165(8) 0.011(7) 0.036(5) 0.021(6)
F5B 0.247(11) 0.114(7) 0.152(8) -0.006(6) -0.007(7) -0.085(7)
F6B 0.239(12) 0.282(14) 0.168(9) 0.048(9) 0.055(8) -0.159(11)
P1C 0.109(4) 0.102(4) 0.175(4) -0.042(4) 0.078(3) -0.005(3)
F1C 0.137(7) 0.145(8) 0.172(8) -0.019(7) 0.086(6) -0.006(7)
F2C 0.145(7) 0.082(6) 0.189(9) -0.053(7) 0.081(7) 0.001(6)
F3C 0.125(7) 0.099(7) 0.173(8) -0.078(7) 0.050(6) -0.013(6)
F4C 0.128(8) 0.127(9) 0.220(11) -0.062(8) 0.115(8) -0.025(7)
F5C 0.182(9) 0.122(8) 0.186(10) 0.006(8) 0.086(8) 0.024(7)
F6C 0.122(7) 0.156(9) 0.172(9) -0.033(8) 0.057(7) -0.004(7)
P1C' 0.116(5) 0.106(5) 0.176(5) -0.043(5) 0.077(4) 0.007(4)
F1C' 0.131(9) 0.140(10) 0.168(9) -0.044(9) 0.062(8) 0.008(9)
F2C' 0.131(8) 0.090(8) 0.184(10) -0.060(8) 0.063(8) 0.002(7)
F3C' 0.126(8) 0.094(8) 0.169(10) -0.035(8) 0.071(8) -0.032(7)
F4C' 0.155(9) 0.130(10) 0.176(10) -0.033(9) 0.058(8) -0.006(9)
F5C' 0.176(10) 0.131(10) 0.192(12) -0.052(10) 0.076(10) 0.041(9)
F6C' 0.129(8) 0.157(10) 0.196(10) -0.037(10) 0.078(9) -0.024(8)
C1S 0.104(9) 0.088(9) 0.097(9) 0.005(6) 0.038(8) 0.004(7)
C2S 0.066(6) 0.114(11) 0.105(9) -0.012(8) 0.039(6) 0.002(7)
C3S 0.130(11) 0.083(9) 0.112(10) 0.005(7) 0.054(10) -0.009(8)
C1T 0.112(9) 0.052(6) 0.074(7) 0.001(5) 0.030(7) -0.016(6)
C2T 0.093(9) 0.132(12) 0.105(11) -0.001(9) 0.036(8) -0.007(8)
C3T 0.122(12) 0.133(12) 0.107(11) -0.017(9) 0.065(9) -0.038(9)
C4T 0.120(11) 0.053(7) 0.093(9) -0.003(6) 0.031(9) -0.026(7)
C5T 0.145(13) 0.067(8) 0.080(10) 0.010(7) 0.003(9) -0.005(8)
C6T 0.116(10) 0.057(7) 0.108(10) 0.005(7) 0.029(8) -0.011(6)
C1U 0.37(6) 0.14(3) 0.21(4) 0.000 0.15(4) 0.000
C2U 1.6(4) 0.35(10) 0.13(5) 0.14(6) 0.41(14) 0.60(19)
C3U 0.23(4) 0.51(10) 0.07(2) -0.04(4) 0.06(3) -0.22(6)
C4U 0.18(4) 0.33(7) 0.13(3) 0.10(3) 0.09(3) 0.19(4)
C5U 0.44(6) 0.045(12) 0.115(19) 0.000 0.11(3) 0.000
C6U 0.14(2) 0.17(4) 0.074(19) 0.00(2) 0.04(2) -0.01(2)
O1V 0.087(8) 0.146(11) 0.53(3) 0.040(14) 0.064(11) -0.028(8)
C1V 0.071(9) 0.148(15) 0.175(15) 0.007(12) 0.029(9) -0.017(10)
C2V 0.157(13) 0.124(12) 0.211(17) -0.043(12) 0.142(13) -0.025(10)
C3V 0.105(10) 0.167(15) 0.143(13) -0.037(11) 0.035(9) -0.031(10)
O1W 0.062(7) 0.129(10) 0.142(10) -0.005(8) 0.026(7) -0.016(7)
C1W 0.065(6) 0.120(9) 0.115(9) 0.004(7) 0.036(6) -0.012(6)
C2W 0.078(10) 0.137(13) 0.125(14) 0.016(12) 0.044(10) -0.009(10)
C3W 0.091(11) 0.139(14) 0.127(13) 0.024(11) 0.021(10) -0.033(11)
C1W' 0.073(8) 0.121(10) 0.116(10) 0.007(9) 0.034(8) -0.008(8)
C2W' 0.071(8) 0.127(10) 0.120(10) 0.003(8) 0.031(8) -0.009(8)
C3W' 0.066(8) 0.123(10) 0.118(10) -0.004(8) 0.029(8) -0.008(8)
C4W' 0.076(9) 0.116(11) 0.110(11) -0.005(10) 0.033(9) -0.010(9)
C5W' 0.070(8) 0.121(10) 0.114(10) 0.002(9) 0.031(8) -0.013(7)
C6W' 0.073(8) 0.123(10) 0.117(10) 0.008(9) 0.035(8) -0.011(8)

loop_
_atom_type_symbol
_atom_type_description
_atom_type_scat_dispersion_real
_atom_type_scat_dispersion_imag
_atom_type_scat_source
C C 0.0033 0.0016 'International Tables Vol C Tables 4.2.6.8 and 6.1.1.4'
H H 0.0000 0.0000 'International Tables Vol C Tables 4.2.6.8 and 6.1.1.4'
N N 0.0061 0.0033 'International Tables Vol C Tables 4.2.6.8 and 6.1.1.4'
O O 0.0106 0.0060 'International Tables Vol C Tables 4.2.6.8 and 6.1.1.4'
F F 0.0171 0.0103 'International Tables Vol C Tables 4.2.6.8 and 6.1.1.4'
P P 0.1023 0.0942 'International Tables Vol C Tables 4.2.6.8 and 6.1.1.4'
Co Co 0.3494 0.9721 'International Tables Vol C Tables 4.2.6.8 and 6.1.1.4'

loop_
_geom_angle_atom_site_label_1
_geom_angle_atom_site_label_2
_geom_angle_atom_site_label_3
_geom_angle
_geom_angle_site_symmetry_1
_geom_angle_site_symmetry_3
_geom_angle_publ_flag
N26B Co1 N14A 177.1(3) 6_656 . ?
N26B Co1 N20A 98.2(3) 6_656 . ?
N14A Co1 N20A 79.0(3) . . ?
N26B Co1 N2A 104.3(3) 6_656 . ?
N14A Co1 N2A 78.5(3) . . ?
N20A Co1 N2A 157.5(3) . . ?
N26B Co1 N32' 79.4(6) 6_656 6_656 ?
N14A Co1 N32' 100.2(6) . 6_656 ?
N20A Co1 N32' 97.7(6) . 6_656 ?
N2A Co1 N32' 86.9(6) . 6_656 ?
N26B Co1 N32B 76.9(5) 6_656 6_656 ?
N14A Co1 N32B 102.1(5) . 6_656 ?
N20A Co1 N32B 84.8(5) . 6_656 ?
N2A Co1 N32B 100.5(5) . 6_656 ?
N32' Co1 N32B 13.7(8) 6_656 6_656 ?
N26B Co1 N7B 78.3(3) 6_656 6_656 ?
N14A Co1 N7B 102.3(3) . 6_656 ?
N20A Co1 N7B 93.0(3) . 6_656 ?
N2A Co1 N7B 91.1(3) . 6_656 ?
N32' Co1 N7B 156.5(6) 6_656 6_656 ?
N32B Co1 N7B 154.6(5) 6_656 6_656 ?
N26A Co2 N14B 176.4(3) . . ?
N26A Co2 N20B 100.9(3) . . ?
N14B Co2 N20B 80.1(3) . . ?
N26A Co2 N7A 79.9(3) . . ?
N14B Co2 N7A 103.6(3) . . ?
N20B Co2 N7A 91.1(3) . . ?
N26A Co2 N32A 79.5(3) . . ?
N14B Co2 N32A 97.2(3) . . ?
N20B Co2 N32A 90.1(3) . . ?
N7A Co2 N32A 159.2(3) . . ?
N26A Co2 N2B 100.0(2) . . ?
N14B Co2 N2B 79.1(3) . . ?
N20B Co2 N2B 159.1(3) . . ?
N7A Co2 N2B 91.8(3) . . ?
N32A Co2 N2B 94.4(3) . . ?
O11A C1A N2A 118.6(9) . . ?
O11A C1A C9A 120.1(8) . . ?
N2A C1A C9A 121.3(8) . . ?
C1A N2A C3A 119.5(7) . . ?
C1A N2A Co1 126.5(6) . . ?
C3A N2A Co1 114.0(5) . . ?
C4A C3A N2A 121.6(7) . . ?
C4A C3A C13A 124.3(8) . . ?
N2A C3A C13A 114.1(7) . . ?
C3A C4A C10A 121.5(7) . . ?
C3A C4A H4A 119.3 . . ?
C10A C4A H4A 119.3 . . ?
C6A C5A C10A 119.5(8) . . ?
C6A C5A H5A 120.3 . . ?
C10A C5A H5A 120.3 . . ?
C5A C6A N7A 123.3(8) . . ?
C5A C6A C25A 124.0(8) . . ?
N7A C6A C25A 112.7(7) . . ?
C8A N7A C6A 118.8(7) . . ?
C8A N7A Co2 126.4(5) . . ?
C6A N7A Co2 114.8(6) . . ?
O12A C8A N7A 118.9(8) . . ?
O12A C8A C9A 121.2(8) . . ?
N7A C8A C9A 119.9(8) . . ?
C10A C9A C8A 121.6(8) . . ?
C10A C9A C1A 119.4(8) . . ?
C8A C9A C1A 119.0(8) . . ?
C9A C10A C5A 116.9(8) . . ?
C9A C10A C4A 116.7(8) . . ?
C5A C10A C4A 126.4(8) . . ?
N14A C13A C18A 119.9(8) . . ?
N14A C13A C3A 112.8(7) . . ?
C18A C13A C3A 127.3(9) . . ?
C13A N14A C15A 120.7(8) . . ?
C13A N14A Co1 120.0(5) . . ?
C15A N14A Co1 118.6(7) . . ?
N14A C15A C16A 121.4(9) . . ?
N14A C15A C19A 112.8(9) . . ?
C16A C15A C19A 125.5(9) . . ?
C17A C16A C15A 118.3(9) . . ?
C17A C16A H16A 120.8 . . ?
C15A C16A H16A 120.8 . . ?
C16A C17A C18A 119.4(9) . . ?
C16A C17A H17A 120.3 . . ?
C18A C17A H17A 120.3 . . ?
C13A C18A C17A 120.2(10) . . ?
C13A C18A H18A 119.9 . . ?
C17A C18A H18A 119.9 . . ?
N20A C19A C24A 122.7(11) . . ?
N20A C19A C15A 114.3(9) . . ?
C24A C19A C15A 123.0(11) . . ?
C19A N20A C21A 118.3(10) . . ?
C19A N20A Co1 114.9(7) . . ?
C21A N20A Co1 126.8(9) . . ?
N20A C21A C22A 121.4(14) . . ?
N20A C21A H21A 119.3 . . ?
C22A C21A H21A 119.3 . . ?
C23A C22A C21A 117.3(13) . . ?
C23A C22A H22A 121.4 . . ?
C21A C22A H22A 121.4 . . ?
C24A C23A C22A 122.1(14) . . ?
C24A C23A H23A 119.0 . . ?
C22A C23A H23A 119.0 . . ?
C23A C24A C19A 118.1(13) . . ?
C23A C24A H24A 121.0 . . ?
C19A C24A H24A 121.0 . . ?
N26A C25A C30A 119.8(8) . . ?
N26A C25A C6A 113.4(7) . . ?
C30A C25A C6A 126.7(8) . . ?
C27A N26A C25A 121.7(8) . . ?
C27A N26A Co2 118.9(6) . . ?
C25A N26A Co2 118.8(6) . . ?
N26A C27A C28A 120.1(9) . . ?
N26A C27A C31A 113.5(9) . . ?
C28A C27A C31A 126.4(9) . . ?
C29A C28A C27A 119.3(9) . . ?
C29A C28A H28A 120.3 . . ?
C27A C28A H28A 120.3 . . ?
C28A C29A C30A 120.3(9) . . ?
C28A C29A H29A 119.9 . . ?
C30A C29A H29A 119.9 . . ?
C25A C30A C29A 118.7(9) . . ?
C25A C30A H30A 120.7 . . ?
C29A C30A H30A 120.7 . . ?
N32A C31A C36A 121.4(11) . . ?
N32A C31A C27A 113.4(9) . . ?
C36A C31A C27A 125.1(12) . . ?
C33A N32A C31A 120.5(11) . . ?
C33A N32A Co2 124.9(10) . . ?
C31A N32A Co2 114.3(6) . . ?
N32A C33A C34A 122.6(16) . . ?
N32A C33A H33A 118.7 . . ?
C34A C33A H33A 118.7 . . ?
C35A C34A C33A 119.2(19) . . ?
C35A C34A H34A 120.4 . . ?
C33A C34A H34A 120.4 . . ?
C34A C35A C36A 121.5(16) . . ?
C34A C35A H35A 119.3 . . ?
C36A C35A H35A 119.3 . . ?
C31A C36A C35A 114.7(13) . . ?
C31A C36A H36A 122.6 . . ?
C35A C36A H36A 122.6 . . ?
O11B C1B N2B 119.5(7) . . ?
O11B C1B C9B 119.8(7) . . ?
N2B C1B C9B 120.6(7) . . ?
C1B N2B C3B 118.5(7) . . ?
C1B N2B Co2 127.6(5) . . ?
C3B N2B Co2 113.5(5) . . ?
C4B C3B N2B 123.5(7) . . ?
C4B C3B C13B 123.4(8) . . ?
N2B C3B C13B 113.1(7) . . ?
C3B C4B C10B 119.4(8) . . ?
C3B C4B H4BA 120.3 . . ?
C10B C4B H4BA 120.3 . . ?
C6B C5B C10B 119.3(7) . . ?
C6B C5B H5BA 120.3 . . ?
C10B C5B H5BA 120.3 . . ?
N7B C6B C5B 123.2(7) . . ?
N7B C6B C25B 113.7(7) . . ?
C5B C6B C25B 123.0(8) . . ?
C8B N7B C6B 119.8(7) . . ?
C8B N7B Co1 126.1(5) . 6_656 ?
C6B N7B Co1 113.8(5) . 6_656 ?
O12B C8B N7B 119.9(7) . . ?
O12B C8B C9B 120.3(7) . . ?
N7B C8B C9B 119.8(7) . . ?
C10B C9B C1B 119.9(7) . . ?
C10B C9B C8B 120.6(7) . . ?
C1B C9B C8B 119.6(7) . . ?
C4B C10B C9B 118.0(7) . . ?
C4B C10B C5B 124.8(7) . . ?
C9B C10B C5B 117.2(7) . . ?
N14B C13B C18B 120.6(7) . . ?
N14B C13B C3B 113.8(7) . . ?
C18B C13B C3B 125.6(8) . . ?
C13B N14B C15B 121.8(7) . . ?
C13B N14B Co2 120.1(5) . . ?
C15B N14B Co2 118.0(6) . . ?
N14B C15B C16B 121.4(9) . . ?
N14B C15B C19B 113.6(8) . . ?
C16B C15B C19B 125.0(9) . . ?
C15B C16B C17B 116.6(9) . . ?
C15B C16B H16B 121.7 . . ?
C17B C16B H16B 121.7 . . ?
C18B C17B C16B 121.5(9) . . ?
C18B C17B H17B 119.2 . . ?
C16B C17B H17B 119.2 . . ?
C17B C18B C13B 117.8(9) . . ?
C17B C18B H18B 121.1 . . ?
C13B C18B H18B 121.1 . . ?
N20B C19B C24B 123.4(10) . . ?
N20B C19B C15B 112.7(7) . . ?
C24B C19B C15B 123.8(10) . . ?
C21B N20B C19B 117.1(9) . . ?
C21B N20B Co2 127.2(8) . . ?
C19B N20B Co2 115.4(6) . . ?
C22B C21B N20B 122.6(13) . . ?
C22B C21B H21B 118.7 . . ?
N20B C21B H21B 118.7 . . ?
C21B C22B C23B 121.1(13) . . ?
C21B C22B H22B 119.5 . . ?
C23B C22B H22B 119.5 . . ?
C22B C23B C24B 119.6(11) . . ?
C22B C23B H23B 120.2 . . ?
C24B C23B H23B 120.2 . . ?
C19B C24B C23B 116.1(12) . . ?
C19B C24B H24B 121.9 . . ?
C23B C24B H24B 121.9 . . ?
N26B C25B C30B 118.3(8) . . ?
N26B C25B C6B 114.6(7) . . ?
C30B C25B C6B 127.1(8) . . ?
C27B N26B C25B 122.7(8) . . ?
C27B N26B Co1 118.0(6) . 6_656 ?
C25B N26B Co1 119.3(5) . 6_656 ?
N26B C27B C28B 119.4(9) . . ?
N26B C27B C31B 117.8(11) . . ?
C28B C27B C31B 122.0(11) . . ?
N26B C27B C31' 113.9(13) . . ?
C28B C27B C31' 125.9(13) . . ?
C31B C27B C31' 17.9(13) . . ?
C29B C28B C27B 119.1(9) . . ?
C29B C28B H28B 120.5 . . ?
C27B C28B H28B 120.5 . . ?
C30B C29B C28B 119.2(10) . . ?
C30B C29B H29B 120.4 . . ?
C28B C29B H29B 120.4 . . ?
C29B C30B C25B 121.3(9) . . ?
C29B C30B H30B 119.4 . . ?
C25B C30B H30B 119.4 . . ?
C36B C31B N32B 125.2(13) . . ?
C36B C31B C27B 125.6(15) . . ?
N32B C31B C27B 109.2(14) . . ?
C33B N32B C31B 114.5(14) . . ?
C33B N32B Co1 127.8(12) . 6_656 ?
C31B N32B Co1 117.6(11) . 6_656 ?
C34B C33B N32B 124.4(14) . . ?
C34B C33B H33B 117.8 . . ?
N32B C33B H33B 117.8 . . ?
C33B C34B C35B 116.9(15) . . ?
C33B C34B H34B 121.5 . . ?
C35B C34B H34B 121.5 . . ?
C36B C35B C34B 122.8(18) . . ?
C36B C35B H35B 118.6 . . ?
C34B C35B H35B 118.6 . . ?
C35B C36B C31B 116.2(15) . . ?
C35B C36B H36B 121.9 . . ?
C31B C36B H36B 121.9 . . ?
C36' C31' N32' 114.8(16) . . ?
C36' C31' C27B 129.4(19) . . ?
N32' C31' C27B 115.7(17) . . ?
C33' N32' C31' 124.6(18) . . ?
C33' N32' Co1 123.3(15) . 6_656 ?
C31' N32' Co1 112.1(14) . 6_656 ?
C34' C33' N32' 115.3(17) . . ?
C34' C33' H33' 122.4 . . ?
N32' C33' H33' 122.4 . . ?
C35' C34' C33' 125.3(18) . . ?
C35' C34' H34' 117.4 . . ?
C33' C34' H34' 117.4 . . ?
C34' C35' C36' 114(2) . . ?
C34' C35' H35' 122.8 . . ?
C36' C35' H35' 122.8 . . ?
C35' C36' C31' 125.6(18) . . ?
C35' C36' H36' 117.2 . . ?
C31' C36' H36' 117.2 . . ?
F5A P1A F1A 91.3(4) . . ?
F5A P1A F3A 91.7(3) . . ?
F1A P1A F3A 89.8(3) . . ?
F5A P1A F4A 89.9(3) . . ?
F1A P1A F4A 178.7(4) . . ?
F3A P1A F4A 89.8(3) . . ?
F5A P1A F6A 90.0(3) . . ?
F1A P1A F6A 89.7(3) . . ?
F3A P1A F6A 178.2(3) . . ?
F4A P1A F6A 90.6(3) . . ?
F5A P1A F2A 178.3(4) . . ?
F1A P1A F2A 89.9(3) . . ?
F3A P1A F2A 89.4(3) . . ?
F4A P1A F2A 88.8(3) . . ?
F6A P1A F2A 88.8(3) . . ?
F6B P1B F4B 90.9(7) . . ?
F6B P1B F1B 92.3(7) . . ?
F4B P1B F1B 176.7(6) . . ?
F6B P1B F3B 177.5(7) . . ?
F4B P1B F3B 87.3(5) . . ?
F1B P1B F3B 89.6(5) . . ?
F6B P1B F2B 89.3(6) . . ?
F4B P1B F2B 91.5(5) . . ?
F1B P1B F2B 89.6(5) . . ?
F3B P1B F2B 89.1(4) . . ?
F6B P1B F5B 90.9(6) . . ?
F4B P1B F5B 89.2(6) . . ?
F1B P1B F5B 89.7(6) . . ?
F3B P1B F5B 90.7(5) . . ?
F2B P1B F5B 179.3(7) . . ?
F2C P1C F4C 90.5(3) . . ?
F2C P1C F1C 90.2(3) . . ?
F4C P1C F1C 179.2(4) . . ?
F2C P1C F6C 90.1(3) . . ?
F4C P1C F6C 90.1(3) . . ?
F1C P1C F6C 90.3(3) . . ?
F2C P1C F3C 90.0(3) . . ?
F4C P1C F3C 89.7(3) . . ?
F1C P1C F3C 89.9(3) . . ?
F6C P1C F3C 179.8(4) . . ?
F2C P1C F5C 179.8(4) . . ?
F4C P1C F5C 89.7(3) . . ?
F1C P1C F5C 89.6(3) . . ?
F6C P1C F5C 90.0(3) . . ?
F3C P1C F5C 89.9(3) . . ?
F2C' P1C' F6C' 90.1(3) . . ?
F2C' P1C' F3C' 90.0(3) . . ?
F6C' P1C' F3C' 179.9(4) . . ?
F2C' P1C' F4C' 90.2(3) . . ?
F6C' P1C' F4C' 90.2(3) . . ?
F3C' P1C' F4C' 89.8(3) . . ?
F2C' P1C' F1C' 90.0(3) . . ?
F6C' P1C' F1C' 90.2(3) . . ?
F3C' P1C' F1C' 89.8(3) . . ?
F4C' P1C' F1C' 179.5(4) . . ?
F2C' P1C' F5C' 179.9(4) . . ?
F6C' P1C' F5C' 90.0(3) . . ?
F3C' P1C' F5C' 89.9(3) . . ?
F4C' P1C' F5C' 89.9(3) . . ?
F1C' P1C' F5C' 89.9(3) . . ?
C1S C1S C2S 119.1(7) 6_656 . ?
C1S C1S H1S 120.4 6_656 . ?
C2S C1S H1S 120.4 . . ?
C3S C2S C1S 120.9(13) . . ?
C3S C2S H2S 119.6 . . ?
C1S C2S H2S 119.6 . . ?
C2S C3S C3S 120.0(8) . 6_656 ?
C2S C3S H3S 120.0 . . ?
C3S C3S H3S 120.0 6_656 . ?
C6T C1T C2T 120.5(12) . . ?
C6T C1T H1T 119.8 . . ?
C2T C1T H1T 119.8 . . ?
C1T C2T C3T 120.0(13) . . ?
C1T C2T H2T 120.0 . . ?
C3T C2T H2T 120.0 . . ?
C4T C3T C2T 122.2(14) . . ?
C4T C3T H3T 118.9 . . ?
C2T C3T H3T 118.9 . . ?
C3T C4T C5T 116.6(14) . . ?
C3T C4T H4T 121.7 . . ?
C5T C4T H4T 121.7 . . ?
C4T C5T C6T 124.1(14) . . ?
C4T C5T H5T 118.0 . . ?
C6T C5T H5T 118.0 . . ?
C1T C6T C5T 116.4(14) . . ?
C1T C6T H6T 121.8 . . ?
C5T C6T H6T 121.8 . . ?
C6U C1U C2U 120.2(4) . . ?
C6U C1U H1U 119.9 . . ?
C2U C1U H1U 119.9 . . ?
C3U C2U C1U 119.9(4) . . ?
C3U C2U H2U 120.0 . . ?
C1U C2U H2U 120.0 . . ?
C2U C3U C4U 120.0(4) . . ?
C2U C3U H3U 120.0 . . ?
C4U C3U H3U 120.0 . . ?
C5U C4U C3U 119.9(4) . . ?
C5U C4U H4U 120.0 . . ?
C3U C4U H4U 120.0 . . ?
C4U C5U C6U 120.2(4) . . ?
C4U C5U H5U 119.9 . . ?
C6U C5U H5U 119.9 . . ?
C1U C6U C5U 119.7(4) . . ?
C1U C6U H6U 120.2 . . ?
C5U C6U H6U 120.2 . . ?
O1V C1V C3V 120.1(8) . . ?
O1V C1V C2V 120.5(7) . . ?
C3V C1V C2V 119.4(11) . . ?
C1V C2V H2VA 108.9 . . ?
C1V C2V H2VB 109.7 . . ?
H2VA C2V H2VB 109.5 . . ?
C1V C2V H2VC 109.8 . . ?
H2VA C2V H2VC 109.5 . . ?
H2VB C2V H2VC 109.5 . . ?
C1V C3V H3VA 108.2 . . ?
C1V C3V H3VB 110.2 . . ?
H3VA C3V H3VB 109.5 . . ?
C1V C3V H3VC 110.0 . . ?
H3VA C3V H3VC 109.5 . . ?
H3VB C3V H3VC 109.5 . . ?
O1W C1W C2W 120.0(8) . . ?
O1W C1W C3W 120.5(8) . . ?
C2W C1W C3W 119.5(12) . . ?
C1W C2W H2W1 109.4 . . ?
C1W C2W H2W2 108.6 . . ?
H2W1 C2W H2W2 109.5 . . ?
C1W C2W H2W3 110.4 . . ?
H2W1 C2W H2W3 109.5 . . ?
H2W2 C2W H2W3 109.5 . . ?
C1W C3W H3W1 108.4 . . ?
C1W C3W H3W2 110.9 . . ?
H3W1 C3W H3W2 109.5 . . ?
C1W C3W H3W3 109.1 . . ?
H3W1 C3W H3W3 109.5 . . ?
H3W2 C3W H3W3 109.5 . . ?
C6W' C1W' C2W' 120.0(4) . . ?
C6W' C1W' H3W3 157.1 . . ?
C2W' C1W' H3W3 53.6 . . ?
C6W' C1W' H1W' 120.0 . . ?
C2W' C1W' H1W' 120.0 . . ?
H3W3 C1W' H1W' 70.9 . . ?
C3W' C2W' C1W' 120.0(4) . . ?
C3W' C2W' H3W1 72.3 . . ?
C1W' C2W' H3W1 115.1 . . ?
C3W' C2W' H3W3 157.3 . . ?
C1W' C2W' H3W3 57.0 . . ?
H3W1 C2W' H3W3 88.5 . . ?
C3W' C2W' H2W' 120.0 . . ?
C1W' C2W' H2W' 120.0 . . ?
H3W1 C2W' H2W' 83.0 . . ?
H3W3 C2W' H2W' 67.7 . . ?
C4W' C3W' C2W' 119.9(4) . . ?
C4W' C3W' H3W1 123.9 . . ?
C2W' C3W' H3W1 44.1 . . ?
C4W' C3W' H3W' 120.0 . . ?
C2W' C3W' H3W' 120.0 . . ?
H3W1 C3W' H3W' 99.2 . . ?
C3W' C4W' C5W' 120.0(4) . . ?
C3W' C4W' H4W' 120.0 . . ?
C5W' C4W' H4W' 120.0 . . ?
C6W' C5W' C4W' 120.0(4) . . ?
C6W' C5W' H2W1 76.2 . . ?
C4W' C5W' H2W1 130.2 . . ?
C6W' C5W' H2W3 52.9 . . ?
C4W' C5W' H2W3 134.8 . . ?
H2W1 C5W' H2W3 93.7 . . ?
C6W' C5W' H5W' 120.0 . . ?
C4W' C5W' H5W' 120.0 . . ?
H2W1 C5W' H5W' 66.1 . . ?
H2W3 C5W' H5W' 84.1 . . ?
C1W' C6W' C5W' 120.1(4) . . ?
C1W' C6W' H2W1 137.4 . . ?
C5W' C6W' H2W1 41.1 . . ?
C1W' C6W' H2W2 114.7 . . ?
C5W' C6W' H2W2 117.9 . . ?
H2W1 C6W' H2W2 78.7 . . ?
C1W' C6W' H2W3 134.5 . . ?
C5W' C6W' H2W3 52.8 . . ?
H2W1 C6W' H2W3 71.6 . . ?
H2W2 C6W' H2W3 103.7 . . ?
C1W' C6W' H6W' 120.0 . . ?
C5W' C6W' H6W' 120.0 . . ?
H2W1 C6W' H6W' 91.0 . . ?
H2W2 C6W' H6W' 27.6 . . ?
H2W3 C6W' H6W' 84.4 . . ?
O1X C1X C2X 120.3(8) . . ?
O1X C1X C3X 120.2(8) . . ?
C2X C1X C3X 119.5(12) . . ?
C1X C2X H2X1 108.5 . . ?
C1X C2X H2X2 110.0 . . ?
H2X1 C2X H2X2 109.5 . . ?
C1X C2X H2X3 109.9 . . ?
H2X1 C2X H2X3 109.5 . . ?
H2X2 C2X H2X3 109.5 . . ?
C1X C3X H3X1 109.0 . . ?
C1X C3X H3X2 110.1 . . ?
H3X1 C3X H3X2 109.5 . . ?
C1X C3X H3X3 109.3 . . ?
H3X1 C3X H3X3 109.5 . . ?
H3X2 C3X H3X3 109.5 . . ?
O1Y C1Y C3Y 120.0(8) . . ?
O1Y C1Y C2Y 120.6(9) . . ?
C3Y C1Y C2Y 119.3(12) . . ?
C1Y C2Y H2Y1 108.3 . . ?
C1Y C2Y H2Y2 108.9 . . ?
H2Y1 C2Y H2Y2 109.5 . . ?
C1Y C2Y H2Y3 111.2 . . ?
H2Y1 C2Y H2Y3 109.5 . . ?
H2Y2 C2Y H2Y3 109.5 . . ?
C1Y C3Y H3Y1 109.7 . . ?
C1Y C3Y H3Y2 111.8 . . ?
H3Y1 C3Y H3Y2 109.5 . . ?
C1Y C3Y H3Y3 106.9 . . ?
H3Y1 C3Y H3Y3 109.5 . . ?
H3Y2 C3Y H3Y3 109.5 . . ?

loop_
_geom_bond_atom_site_label_1
_geom_bond_atom_site_label_2
_geom_bond_distance
_geom_bond_site_symmetry_2
_geom_bond_publ_flag
Co1 N26B 1.972(7) 6_656 ?
Co1 N14A 1.973(7) . ?
Co1 N20A 2.040(9) . ?
Co1 N2A 2.049(7) . ?
Co1 N32' 2.07(2) 6_656 ?
Co1 N32B 2.072(18) 6_656 ?
Co1 N7B 2.104(6) 6_656 ?
Co2 N26A 1.936(7) . ?
Co2 N14B 1.941(7) . ?
Co2 N20B 2.009(7) . ?
Co2 N7A 2.025(7) . ?
Co2 N32A 2.030(9) . ?
Co2 N2B 2.063(6) . ?
C1A O11A 1.302(10) . ?
C1A N2A 1.316(10) . ?
C1A C9A 1.450(12) . ?
N2A C3A 1.398(10) . ?
C3A C4A 1.340(11) . ?
C3A C13A 1.456(11) . ?
C4A C10A 1.430(11) . ?
C4A H4A 0.9500 . ?
C5A C6A 1.348(11) . ?
C5A C10A 1.403(11) . ?
C5A H5A 0.9500 . ?
C6A N7A 1.390(9) . ?
C6A C25A 1.466(11) . ?
N7A C8A 1.322(10) . ?
C8A O12A 1.287(10) . ?
C8A C9A 1.414(12) . ?
C9A C10A 1.392(11) . ?
C13A N14A 1.330(10) . ?
C13A C18A 1.360(11) . ?
N14A C15A 1.336(11) . ?
C15A C16A 1.376(12) . ?
C15A C19A 1.473(14) . ?
C16A C17A 1.359(13) . ?
C16A H16A 0.9500 . ?
C17A C18A 1.379(12) . ?
C17A H17A 0.9500 . ?
C18A H18A 0.9500 . ?
C19A N20A 1.350(12) . ?
C19A C24A 1.424(15) . ?
N20A C21A 1.382(13) . ?
C21A C22A 1.43(2) . ?
C21A H21A 0.9500 . ?
C22A C23A 1.40(2) . ?
C22A H22A 0.9500 . ?
C23A C24A 1.351(19) . ?
C23A H23A 0.9500 . ?
C24A H24A 0.9500 . ?
C25A N26A 1.354(10) . ?
C25A C30A 1.385(11) . ?
N26A C27A 1.325(10) . ?
C27A C28A 1.405(12) . ?
C27A C31A 1.463(13) . ?
C28A C29A 1.347(13) . ?
C28A H28A 0.9500 . ?
C29A C30A 1.397(13) . ?
C29A H29A 0.9500 . ?
C30A H30A 0.9500 . ?
C31A N32A 1.363(13) . ?
C31A C36A 1.370(14) . ?
N32A C33A 1.337(12) . ?
C33A C34A 1.34(2) . ?
C33A H33A 0.9500 . ?
C34A C35A 1.33(2) . ?
C34A H34A 0.9500 . ?
C35A C36A 1.48(2) . ?
C35A H35A 0.9500 . ?
C36A H36A 0.9500 . ?
C1B O11B 1.277(9) . ?
C1B N2B 1.347(9) . ?
C1B C9B 1.428(10) . ?
N2B C3B 1.394(10) . ?
C3B C4B 1.355(11) . ?
C3B C13B 1.462(11) . ?
C4B C10B 1.412(10) . ?
C4B H4BA 0.9500 . ?
C5B C6B 1.369(10) . ?
C5B C10B 1.414(10) . ?
C5B H5BA 0.9500 . ?
C6B N7B 1.369(10) . ?
C6B C25B 1.468(10) . ?
N7B C8B 1.339(9) . ?
N7B Co1 2.104(6) 6_656 ?
C8B O12B 1.289(9) . ?
C8B C9B 1.429(10) . ?
C9B C10B 1.413(10) . ?
C13B N14B 1.329(9) . ?
C13B C18B 1.394(11) . ?
N14B C15B 1.348(10) . ?
C15B C16B 1.381(12) . ?
C15B C19B 1.473(12) . ?
C16B C17B 1.408(13) . ?
C16B H16B 0.9500 . ?
C17B C18B 1.384(12) . ?
C17B H17B 0.9500 . ?
C18B H18B 0.9500 . ?
C19B N20B 1.368(11) . ?
C19B C24B 1.380(12) . ?
N20B C21B 1.344(11) . ?
C21B C22B 1.343(16) . ?
C21B H21B 0.9500 . ?
C22B C23B 1.345(19) . ?
C22B H22B 0.9500 . ?
C23B C24B 1.418(18) . ?
C23B H23B 0.9500 . ?
C24B H24B 0.9500 . ?
C25B N26B 1.336(10) . ?
C25B C30B 1.383(12) . ?
N26B C27B 1.334(10) . ?
N26B Co1 1.972(7) 6_656 ?
C27B C28B 1.389(12) . ?
C27B C31B 1.433(13) . ?
C27B C31' 1.438(13) . ?
C28B C29B 1.382(14) . ?
C28B H28B 0.9500 . ?
C29B C30B 1.347(12) . ?
C29B H29B 0.9500 . ?
C30B H30B 0.9500 . ?
C31B C36B 1.380(8) . ?
C31B N32B 1.381(11) . ?
N32B C33B 1.380(11) . ?
N32B Co1 2.072(18) 6_656 ?
C33B C34B 1.379(8) . ?
C33B H33B 0.9500 . ?
C34B C35B 1.380(8) . ?
C34B H34B 0.9500 . ?
C35B C36B 1.379(8) . ?
C35B H35B 0.9500 . ?
C36B H36B 0.9500 . ?
C31' C36' 1.381(8) . ?
C31' N32' 1.382(11) . ?
N32' C33' 1.380(11) . ?
N32' Co1 2.07(2) 6_656 ?
C33' C34' 1.379(8) . ?
C33' H33' 0.9500 . ?
C34' C35' 1.378(9) . ?
C34' H34' 0.9500 . ?
C35' C36' 1.379(8) . ?
C35' H35' 0.9500 . ?
C36' H36' 0.9500 . ?
P1A F5A 1.568(6) . ?
P1A F1A 1.580(6) . ?
P1A F3A 1.583(6) . ?
P1A F4A 1.583(6) . ?
P1A F6A 1.593(6) . ?
P1A F2A 1.595(6) . ?
P1B F6B 1.559(10) . ?
P1B F4B 1.571(9) . ?
P1B F1B 1.571(9) . ?
P1B F3B 1.578(8) . ?
P1B F2B 1.587(8) . ?
P1B F5B 1.593(9) . ?
P1C F2C 1.576(4) . ?
P1C F4C 1.578(4) . ?
P1C F1C 1.578(3) . ?
P1C F6C 1.580(4) . ?
P1C F3C 1.583(4) . ?
P1C F5C 1.583(4) . ?
P1C' F2C' 1.577(4) . ?
P1C' F6C' 1.578(4) . ?
P1C' F3C' 1.580(4) . ?
P1C' F4C' 1.580(4) . ?
P1C' F1C' 1.580(4) . ?
P1C' F5C' 1.581(4) . ?
C1S C1S 1.34(2) 6_656 ?
C1S C2S 1.384(15) . ?
C1S H1S 0.9500 . ?
C2S C3S 1.328(15) . ?
C2S H2S 0.9500 . ?
C3S C3S 1.36(2) 6_656 ?
C3S H3S 0.9500 . ?
C1T C6T 1.337(15) . ?
C1T C2T 1.344(15) . ?
C1T H1T 0.9500 . ?
C2T C3T 1.351(17) . ?
C2T H2T 0.9500 . ?
C3T C4T 1.309(16) . ?
C3T H3T 0.9500 . ?
C4T C5T 1.340(17) . ?
C4T H4T 0.9500 . ?
C5T C6T 1.375(17) . ?
C5T H5T 0.9500 . ?
C6T H6T 0.9500 . ?
C1U C6U 1.397(5) . ?
C1U C2U 1.399(5) . ?
C1U H1U 0.9500 . ?
C2U C3U 1.397(5) . ?
C2U H2U 0.9500 . ?
C3U C4U 1.398(5) . ?
C3U H3U 0.9500 . ?
C4U C5U 1.395(5) . ?
C4U H4U 0.9500 . ?
C5U C6U 1.401(5) . ?
C5U H5U 0.9500 . ?
C6U H6U 0.9500 . ?
O1V C1V 1.158(12) . ?
C1V C3V 1.482(8) . ?
C1V C2V 1.484(9) . ?
C2V H2VA 0.9800 . ?
C2V H2VB 0.9800 . ?
C2V H2VC 0.9800 . ?
C3V H3VA 0.9800 . ?
C3V H3VB 0.9800 . ?
C3V H3VC 0.9800 . ?
O1W C1W 1.158(12) . ?
C1W C2W 1.482(9) . ?
C1W C3W 1.482(9) . ?
C2W H2W1 0.9800 . ?
C2W H2W2 0.9800 . ?
C2W H2W3 0.9800 . ?
C3W H3W1 0.9800 . ?
C3W H3W2 0.9800 . ?
C3W H3W3 0.9800 . ?
C1W' C6W' 1.397(5) . ?
C1W' C2W' 1.400(5) . ?
C1W' H3W3 1.2546 . ?
C1W' H1W' 0.9500 . ?
C2W' C3W' 1.399(5) . ?
C2W' H3W1 1.0881 . ?
C2W' H3W3 1.2031 . ?
C2W' H2W' 0.9500 . ?
C3W' C4W' 1.399(5) . ?
C3W' H3W1 1.4896 . ?
C3W' H3W' 0.9500 . ?
C4W' C5W' 1.400(5) . ?
C4W' H4W' 0.9500 . ?
C5W' C6W' 1.398(5) . ?
C5W' H2W1 1.0329 . ?
C5W' H2W3 1.1580 . ?
C5W' H5W' 0.9500 . ?
C6W' H2W1 1.5270 . ?
C6W' H2W2 0.8624 . ?
C6W' H2W3 1.1595 . ?
C6W' H6W' 0.9500 . ?
O1X C1X 1.159(12) . ?
C1X C2X 1.484(9) . ?
C1X C3X 1.484(9) . ?
C2X H2X1 0.9800 . ?
C2X H2X2 0.9800 . ?
C2X H2X3 0.9800 . ?
C3X H3X1 0.9800 . ?
C3X H3X2 0.9800 . ?
C3X H3X3 0.9800 . ?
O1Y C1Y 1.156(12) . ?
C1Y C3Y 1.483(9) . ?
C1Y C2Y 1.483(9) . ?
C2Y H2Y1 0.9800 . ?
C2Y H2Y2 0.9800 . ?
C2Y H2Y3 0.9800 . ?
C3Y H3Y1 0.9800 . ?
C3Y H3Y2 0.9800 . ?
C3Y H3Y3 0.9800 . ?

loop_
_geom_torsion_atom_site_label_1
_geom_torsion_atom_site_label_2
_geom_torsion_atom_site_label_3
_geom_torsion_atom_site_label_4
_geom_torsion
_geom_torsion_site_symmetry_1
_geom_torsion_site_symmetry_2
_geom_torsion_site_symmetry_3
_geom_torsion_site_symmetry_4
_geom_torsion_publ_flag
O11A C1A N2A C3A -179.3(9) . . . . ?
C9A C1A N2A C3A 2.4(13) . . . . ?
O11A C1A N2A Co1 -0.7(14) . . . . ?
C9A C1A N2A Co1 -179.0(6) . . . . ?
N26B Co1 N2A C1A 3.5(8) 6_656 . . . ?
N14A Co1 N2A C1A -175.8(8) . . . . ?
N20A Co1 N2A C1A -177.5(8) . . . . ?
N32' Co1 N2A C1A -74.7(10) 6_656 . . . ?
N32B Co1 N2A C1A -75.5(9) 6_656 . . . ?
N7B Co1 N2A C1A 81.8(8) 6_656 . . . ?
N26B Co1 N2A C3A -177.8(5) 6_656 . . . ?
N14A Co1 N2A C3A 2.8(5) . . . . ?
N20A Co1 N2A C3A 1.2(11) . . . . ?
N32' Co1 N2A C3A 103.9(8) 6_656 . . . ?
N32B Co1 N2A C3A 103.2(7) 6_656 . . . ?
N7B Co1 N2A C3A -99.5(6) 6_656 . . . ?
C1A N2A C3A C4A -1.6(12) . . . . ?
Co1 N2A C3A C4A 179.7(6) . . . . ?
C1A N2A C3A C13A 179.4(8) . . . . ?
Co1 N2A C3A C13A 0.6(8) . . . . ?
N2A C3A C4A C10A -0.3(12) . . . . ?
C13A C3A C4A C10A 178.6(7) . . . . ?
C10A C5A C6A N7A -0.5(12) . . . . ?
C10A C5A C6A C25A -179.4(7) . . . . ?
C5A C6A N7A C8A 0.4(12) . . . . ?
C25A C6A N7A C8A 179.4(7) . . . . ?
C5A C6A N7A Co2 179.7(6) . . . . ?
C25A C6A N7A Co2 -1.3(8) . . . . ?
N26A Co2 N7A C8A 177.1(8) . . . . ?
N14B Co2 N7A C8A -3.9(8) . . . . ?
N20B Co2 N7A C8A 76.2(8) . . . . ?
N32A Co2 N7A C8A 169.5(8) . . . . ?
N2B Co2 N7A C8A -83.1(7) . . . . ?
N26A Co2 N7A C6A -2.1(5) . . . . ?
N14B Co2 N7A C6A 176.9(5) . . . . ?
N20B Co2 N7A C6A -103.0(6) . . . . ?
N32A Co2 N7A C6A -9.7(11) . . . . ?
N2B Co2 N7A C6A 97.7(5) . . . . ?
C6A N7A C8A O12A 178.8(8) . . . . ?
Co2 N7A C8A O12A -0.3(13) . . . . ?
C6A N7A C8A C9A 0.6(13) . . . . ?
Co2 N7A C8A C9A -178.6(6) . . . . ?
O12A C8A C9A C10A -179.7(9) . . . . ?
N7A C8A C9A C10A -1.5(14) . . . . ?
O12A C8A C9A C1A 0.8(14) . . . . ?
N7A C8A C9A C1A 179.0(8) . . . . ?
O11A C1A C9A C10A -179.6(9) . . . . ?
N2A C1A C9A C10A -1.4(14) . . . . ?
O11A C1A C9A C8A -0.1(15) . . . . ?
N2A C1A C9A C8A 178.2(9) . . . . ?
C8A C9A C10A C5A 1.3(12) . . . . ?
C1A C9A C10A C5A -179.1(8) . . . . ?
C8A C9A C10A C4A 180.0(8) . . . . ?
C1A C9A C10A C4A -0.5(12) . . . . ?
C6A C5A C10A C9A -0.3(11) . . . . ?
C6A C5A C10A C4A -178.8(7) . . . . ?
C3A C4A C10A C9A 1.3(11) . . . . ?
C3A C4A C10A C5A 179.8(7) . . . . ?
C4A C3A C13A N14A 175.4(7) . . . . ?
N2A C3A C13A N14A -5.6(10) . . . . ?
C4A C3A C13A C18A -7.1(13) . . . . ?
N2A C3A C13A C18A 172.0(8) . . . . ?
C18A C13A N14A C15A 1.4(12) . . . . ?
C3A C13A N14A C15A 179.1(7) . . . . ?
C18A C13A N14A Co1 -169.2(6) . . . . ?
C3A C13A N14A Co1 8.5(9) . . . . ?
N26B Co1 N14A C13A -174(38) 6_656 . . . ?
N20A Co1 N14A C13A 172.9(6) . . . . ?
N2A Co1 N14A C13A -6.5(6) . . . . ?
N32' Co1 N14A C13A -91.2(8) 6_656 . . . ?
N32B Co1 N14A C13A -105.0(7) 6_656 . . . ?
N7B Co1 N14A C13A 82.1(6) 6_656 . . . ?
N26B Co1 N14A C15A 15(6) 6_656 . . . ?
N20A Co1 N14A C15A 2.1(6) . . . . ?
N2A Co1 N14A C15A -177.3(6) . . . . ?
N32' Co1 N14A C15A 98.0(8) 6_656 . . . ?
N32B Co1 N14A C15A 84.3(8) 6_656 . . . ?
N7B Co1 N14A C15A -88.6(6) 6_656 . . . ?
C13A N14A C15A C16A -1.0(13) . . . . ?
Co1 N14A C15A C16A 169.7(7) . . . . ?
C13A N14A C15A C19A -176.2(8) . . . . ?
Co1 N14A C15A C19A -5.5(10) . . . . ?
N14A C15A C16A C17A 1.2(14) . . . . ?
C19A C15A C16A C17A 175.7(9) . . . . ?
C15A C16A C17A C18A -1.7(14) . . . . ?
N14A C13A C18A C17A -1.9(13) . . . . ?
C3A C13A C18A C17A -179.2(8) . . . . ?
C16A C17A C18A C13A 2.0(14) . . . . ?
N14A C15A C19A N20A 7.1(12) . . . . ?
C16A C15A C19A N20A -167.8(9) . . . . ?
N14A C15A C19A C24A -174.2(11) . . . . ?
C16A C15A C19A C24A 10.9(17) . . . . ?
C24A C19A N20A C21A -2.4(16) . . . . ?
C15A C19A N20A C21A 176.3(9) . . . . ?
C24A C19A N20A Co1 175.8(10) . . . . ?
C15A C19A N20A Co1 -5.5(11) . . . . ?
N26B Co1 N20A C19A -177.2(7) 6_656 . . . ?
N14A Co1 N20A C19A 2.1(7) . . . . ?
N2A Co1 N20A C19A 3.7(12) . . . . ?
N32' Co1 N20A C19A -96.9(9) 6_656 . . . ?
N32B Co1 N20A C19A -101.3(8) 6_656 . . . ?
N7B Co1 N20A C19A 104.1(7) 6_656 . . . ?
N26B Co1 N20A C21A 0.7(9) 6_656 . . . ?
N14A Co1 N20A C21A -179.9(9) . . . . ?
N2A Co1 N20A C21A -178.3(8) . . . . ?
N32' Co1 N20A C21A 81.1(11) 6_656 . . . ?
N32B Co1 N20A C21A 76.7(10) 6_656 . . . ?
N7B Co1 N20A C21A -77.9(9) 6_656 . . . ?
C19A N20A C21A C22A 0.9(17) . . . . ?
Co1 N20A C21A C22A -177.0(10) . . . . ?
N20A C21A C22A C23A 3(2) . . . . ?
C21A C22A C23A C24A -5(3) . . . . ?
C22A C23A C24A C19A 4(3) . . . . ?
N20A C19A C24A C23A 0(2) . . . . ?
C15A C19A C24A C23A -178.5(14) . . . . ?
C5A C6A C25A N26A -175.2(7) . . . . ?
N7A C6A C25A N26A 5.8(9) . . . . ?
C5A C6A C25A C30A 6.6(12) . . . . ?
N7A C6A C25A C30A -172.3(7) . . . . ?
C30A C25A N26A C27A -0.6(11) . . . . ?
C6A C25A N26A C27A -178.9(6) . . . . ?
C30A C25A N26A Co2 170.2(6) . . . . ?
C6A C25A N26A Co2 -8.1(8) . . . . ?
N14B Co2 N26A C27A 13(5) . . . . ?
N20B Co2 N26A C27A -94.0(6) . . . . ?
N7A Co2 N26A C27A 176.8(6) . . . . ?
N32A Co2 N26A C27A -5.9(5) . . . . ?
N2B Co2 N26A C27A 86.7(6) . . . . ?
N14B Co2 N26A C25A -158(4) . . . . ?
N20B Co2 N26A C25A 94.9(6) . . . . ?
N7A Co2 N26A C25A 5.8(5) . . . . ?
N32A Co2 N26A C25A -177.0(6) . . . . ?
N2B Co2 N26A C25A -84.3(6) . . . . ?
C25A N26A C27A C28A -0.1(11) . . . . ?
Co2 N26A C27A C28A -170.8(6) . . . . ?
C25A N26A C27A C31A 178.8(7) . . . . ?
Co2 N26A C27A C31A 8.0(9) . . . . ?
N26A C27A C28A C29A 2.0(12) . . . . ?
C31A C27A C28A C29A -176.7(8) . . . . ?
C27A C28A C29A C30A -3.3(13) . . . . ?
N26A C25A C30A C29A -0.7(11) . . . . ?
C6A C25A C30A C29A 177.3(7) . . . . ?
C28A C29A C30A C25A 2.6(13) . . . . ?
N26A C27A C31A N32A -5.6(10) . . . . ?
C28A C27A C31A N32A 173.2(8) . . . . ?
N26A C27A C31A C36A 172.0(8) . . . . ?
C28A C27A C31A C36A -9.2(13) . . . . ?
C36A C31A N32A C33A -2.3(13) . . . . ?
C27A C31A N32A C33A 175.4(8) . . . . ?
C36A C31A N32A Co2 -176.7(6) . . . . ?
C27A C31A N32A Co2 1.0(9) . . . . ?
N26A Co2 N32A C33A -171.8(8) . . . . ?
N14B Co2 N32A C33A 9.4(8) . . . . ?
N20B Co2 N32A C33A -70.7(8) . . . . ?
N7A Co2 N32A C33A -164.2(8) . . . . ?
N2B Co2 N32A C33A 88.9(8) . . . . ?
N26A Co2 N32A C31A 2.4(6) . . . . ?
N14B Co2 N32A C31A -176.5(6) . . . . ?
N20B Co2 N32A C31A 103.5(6) . . . . ?
N7A Co2 N32A C31A 10.0(12) . . . . ?
N2B Co2 N32A C31A -97.0(6) . . . . ?
C31A N32A C33A C34A 2.6(16) . . . . ?
Co2 N32A C33A C34A 176.4(10) . . . . ?
N32A C33A C34A C35A -1(2) . . . . ?
C33A C34A C35A C36A -1(2) . . . . ?
N32A C31A C36A C35A 0.6(13) . . . . ?
C27A C31A C36A C35A -176.8(9) . . . . ?
C34A C35A C36A C31A 0.9(19) . . . . ?
O11B C1B N2B C3B -178.9(8) . . . . ?
C9B C1B N2B C3B 1.7(12) . . . . ?
O11B C1B N2B Co2 -6.1(12) . . . . ?
C9B C1B N2B Co2 174.5(6) . . . . ?
N26A Co2 N2B C1B 5.5(7) . . . . ?
N14B Co2 N2B C1B -178.0(7) . . . . ?
N20B Co2 N2B C1B -172.5(7) . . . . ?
N7A Co2 N2B C1B -74.6(7) . . . . ?
N32A Co2 N2B C1B 85.5(7) . . . . ?
N26A Co2 N2B C3B 178.6(6) . . . . ?
N14B Co2 N2B C3B -4.9(5) . . . . ?
N20B Co2 N2B C3B 0.6(11) . . . . ?
N7A Co2 N2B C3B 98.5(6) . . . . ?
N32A Co2 N2B C3B -101.4(6) . . . . ?
C1B N2B C3B C4B 0.2(12) . . . . ?
Co2 N2B C3B C4B -173.6(7) . . . . ?
C1B N2B C3B C13B -179.0(7) . . . . ?
Co2 N2B C3B C13B 7.2(9) . . . . ?
N2B C3B C4B C10B -2.0(13) . . . . ?
C13B C3B C4B C10B 177.0(8) . . . . ?
C10B C5B C6B N7B 2.3(13) . . . . ?
C10B C5B C6B C25B -180.0(8) . . . . ?
C5B C6B N7B C8B -2.0(13) . . . . ?
C25B C6B N7B C8B -180.0(7) . . . . ?
C5B C6B N7B Co1 173.1(7) . . . 6_656 ?
C25B C6B N7B Co1 -4.9(9) . . . 6_656 ?
C6B N7B C8B O12B -177.6(8) . . . . ?
Co1 N7B C8B O12B 8.0(11) 6_656 . . . ?
C6B N7B C8B C9B -0.7(12) . . . . ?
Co1 N7B C8B C9B -175.1(6) 6_656 . . . ?
O11B C1B C9B C10B 178.9(8) . . . . ?
N2B C1B C9B C10B -1.7(12) . . . . ?
O11B C1B C9B C8B -0.1(12) . . . . ?
N2B C1B C9B C8B 179.3(8) . . . . ?
O12B C8B C9B C10B 180.0(8) . . . . ?
N7B C8B C9B C10B 3.1(12) . . . . ?
O12B C8B C9B C1B -1.0(12) . . . . ?
N7B C8B C9B C1B -177.9(7) . . . . ?
C3B C4B C10B C9B 2.0(12) . . . . ?
C3B C4B C10B C5B -176.3(8) . . . . ?
C1B C9B C10B C4B -0.2(11) . . . . ?
C8B C9B C10B C4B 178.8(7) . . . . ?
C1B C9B C10B C5B 178.2(7) . . . . ?
C8B C9B C10B C5B -2.8(11) . . . . ?
C6B C5B C10B C4B 178.5(8) . . . . ?
C6B C5B C10B C9B 0.2(12) . . . . ?
C4B C3B C13B N14B 174.8(8) . . . . ?
N2B C3B C13B N14B -6.1(10) . . . . ?
C4B C3B C13B C18B -6.6(14) . . . . ?
N2B C3B C13B C18B 172.5(8) . . . . ?
C18B C13B N14B C15B 4.8(13) . . . . ?
C3B C13B N14B C15B -176.5(7) . . . . ?
C18B C13B N14B Co2 -176.7(7) . . . . ?
C3B C13B N14B Co2 2.0(10) . . . . ?
N26A Co2 N14B C13B 76(4) . . . . ?
N20B Co2 N14B C13B -176.4(7) . . . . ?
N7A Co2 N14B C13B -87.7(6) . . . . ?
N32A Co2 N14B C13B 94.7(6) . . . . ?
N2B Co2 N14B C13B 1.6(6) . . . . ?
N26A Co2 N14B C15B -105(4) . . . . ?
N20B Co2 N14B C15B 2.1(6) . . . . ?
N7A Co2 N14B C15B 90.9(6) . . . . ?
N32A Co2 N14B C15B -86.8(6) . . . . ?
N2B Co2 N14B C15B -179.9(6) . . . . ?
C13B N14B C15B C16B -4.1(13) . . . . ?
Co2 N14B C15B C16B 177.4(7) . . . . ?
C13B N14B C15B C19B 174.3(7) . . . . ?
Co2 N14B C15B C19B -4.2(9) . . . . ?
N14B C15B C16B C17B 0.5(15) . . . . ?
C19B C15B C16B C17B -177.8(9) . . . . ?
C15B C16B C17B C18B 2.3(16) . . . . ?
C16B C17B C18B C13B -1.7(15) . . . . ?
N14B C13B C18B C17B -1.9(14) . . . . ?
C3B C13B C18B C17B 179.6(9) . . . . ?
N14B C15B C19B N20B 4.5(11) . . . . ?
C16B C15B C19B N20B -177.1(9) . . . . ?
N14B C15B C19B C24B -173.9(9) . . . . ?
C16B C15B C19B C24B 4.5(15) . . . . ?
C24B C19B N20B C21B 1.3(13) . . . . ?
C15B C19B N20B C21B -177.1(7) . . . . ?
C24B C19B N20B Co2 175.5(7) . . . . ?
C15B C19B N20B Co2 -2.8(9) . . . . ?
N26A Co2 N20B C21B -9.3(8) . . . . ?
N14B Co2 N20B C21B 174.1(8) . . . . ?
N7A Co2 N20B C21B 70.6(7) . . . . ?
N32A Co2 N20B C21B -88.6(8) . . . . ?
N2B Co2 N20B C21B 168.6(7) . . . . ?
N26A Co2 N20B C19B 177.1(6) . . . . ?
N14B Co2 N20B C19B 0.6(6) . . . . ?
N7A Co2 N20B C19B -103.0(6) . . . . ?
N32A Co2 N20B C19B 97.8(7) . . . . ?
N2B Co2 N20B C19B -4.9(12) . . . . ?
C19B N20B C21B C22B -1.9(14) . . . . ?
Co2 N20B C21B C22B -175.4(8) . . . . ?
N20B C21B C22B C23B 2.8(19) . . . . ?
C21B C22B C23B C24B -3(2) . . . . ?
N20B C19B C24B C23B -1.4(15) . . . . ?
C15B C19B C24B C23B 176.8(9) . . . . ?
C22B C23B C24B C19B 2.1(18) . . . . ?
N7B C6B C25B N26B 3.1(11) . . . . ?
C5B C6B C25B N26B -174.9(8) . . . . ?
N7B C6B C25B C30B -175.7(9) . . . . ?
C5B C6B C25B C30B 6.4(15) . . . . ?
C30B C25B N26B C27B -3.1(13) . . . . ?
C6B C25B N26B C27B 178.0(7) . . . . ?
C30B C25B N26B Co1 179.3(7) . . . 6_656 ?
C6B C25B N26B Co1 0.4(10) . . . 6_656 ?
C25B N26B C27B C28B 3.2(13) . . . . ?
Co1 N26B C27B C28B -179.1(7) 6_656 . . . ?
C25B N26B C27B C31B 173.6(11) . . . . ?
Co1 N26B C27B C31B -8.8(13) 6_656 . . . ?
C25B N26B C27B C31' -167.0(12) . . . . ?
Co1 N26B C27B C31' 10.6(14) 6_656 . . . ?
N26B C27B C28B C29B -2.2(15) . . . . ?
C31B C27B C28B C29B -172.1(12) . . . . ?
C31' C27B C28B C29B 166.8(15) . . . . ?
C27B C28B C29B C30B 1.1(17) . . . . ?
C28B C29B C30B C25B -1.0(18) . . . . ?
N26B C25B C30B C29B 1.9(16) . . . . ?
C6B C25B C30B C29B -179.3(10) . . . . ?
N26B C27B C31B C36B -172.7(9) . . . . ?
C28B C27B C31B C36B -2.6(18) . . . . ?
C31' C27B C31B C36B 106(5) . . . . ?
N26B C27B C31B N32B 6.2(13) . . . . ?
C28B C27B C31B N32B 176.4(9) . . . . ?
C31' C27B C31B N32B -75(5) . . . . ?
C36B C31B N32B C33B -0.1(4) . . . . ?
C27B C31B N32B C33B -179.1(13) . . . . ?
C36B C31B N32B Co1 177.7(11) . . . 6_656 ?
C27B C31B N32B Co1 -1.3(10) . . . 6_656 ?
C31B N32B C33B C34B 0.1(4) . . . . ?
Co1 N32B C33B C34B -177.4(12) 6_656 . . . ?
N32B C33B C34B C35B -0.3(7) . . . . ?
C33B C34B C35B C36B 0.5(10) . . . . ?
C34B C35B C36B C31B -0.5(10) . . . . ?
N32B C31B C36B C35B 0.2(7) . . . . ?
C27B C31B C36B C35B 179.1(16) . . . . ?
N26B C27B C31' C36' 170.5(12) . . . . ?
C28B C27B C31' C36' 1(2) . . . . ?
C31B C27B C31' C36' -83(5) . . . . ?
N26B C27B C31' N32' -7.5(16) . . . . ?
C28B C27B C31' N32' -176.9(10) . . . . ?
C31B C27B C31' N32' 99(5) . . . . ?
C36' C31' N32' C33' 0.0(4) . . . . ?
C27B C31' N32' C33' 178.3(18) . . . . ?
C36' C31' N32' Co1 -177.1(13) . . . 6_656 ?
C27B C31' N32' Co1 1.2(13) . . . 6_656 ?
C31' N32' C33' C34' 0.2(4) . . . . ?
Co1 N32' C33' C34' 177.1(14) 6_656 . . . ?
N32' C33' C34' C35' -0.5(9) . . . . ?
C33' C34' C35' C36' 0.5(11) . . . . ?
C34' C35' C36' C31' -0.2(11) . . . . ?
N32' C31' C36' C35' -0.1(9) . . . . ?
C27B C31' C36' C35' -178(2) . . . . ?
C1S C1S C2S C3S 1(2) 6_656 . . . ?
C1S C2S C3S C3S 2(2) . . . 6_656 ?
C6T C1T C2T C3T -3.3(19) . . . . ?
C1T C2T C3T C4T 4(2) . . . . ?
C2T C3T C4T C5T -4(2) . . . . ?
C3T C4T C5T C6T 3.6(19) . . . . ?
C2T C1T C6T C5T 3.1(16) . . . . ?
C4T C5T C6T C1T -3.4(18) . . . . ?
C6U C1U C2U C3U -0.1(3) . . . . ?
C1U C2U C3U C4U -0.1(3) . . . . ?
C2U C3U C4U C5U 0.1(8) . . . . ?
C3U C4U C5U C6U 0.0(10) . . . . ?
C2U C1U C6U C5U 0.2(7) . . . . ?
C4U C5U C6U C1U -0.2(10) . . . . ?
C6W' C1W' C2W' C3W' -0.1(3) . . . . ?
C1W' C2W' C3W' C4W' 0.1(3) . . . . ?
C2W' C3W' C4W' C5W' -0.3(8) . . . . ?
C3W' C4W' C5W' C6W' 0.5(10) . . . . ?
C2W' C1W' C6W' C5W' 0.3(8) . . . . ?
C4W' C5W' C6W' C1W' -0.4(10) . . . . ?
